data_4126024
loop_
_publ_author_name
'Zhang, Dawei'
'Ronson, Tanya K.'
'Mosquera, Jes\'us'
'Martinez, Alexandre'
'Guy, Laure'
'Nitschke, Jonathan R.'

_publ_section_title
;
 Anion Binding in Water Drives Structural Adaptation in an
 Azaphosphatrane-Functionalized Fe(II)4L4 Tetrahedron.
;
_journal_issue 19
_journal_name_full 'Journal of the American Chemical Society'
_journal_page_first 6574
_journal_page_last 6577
_journal_paper_doi 10.1021/jacs.7b02950
_journal_volume 139
_journal_year 2017
_chemical_formula_moiety 'C180 H184 Fe4 N40 P4, 10.5(C F3 O3 S0.60), 1.5(P F6)'
_chemical_formula_sum 'C190.5 H184 F40.5 Fe4 N40 O31.5 P5.5 S10.5'
_chemical_formula_weight 5037.63
_space_group_crystal_system orthorhombic
_space_group_IT_number 70
_space_group_name_Hall '-F 2uv 2vw'
_space_group_name_H-M_alt 'F d d d'
_symmetry_space_group_name_Hall '-F 2uv 2vw'
_symmetry_space_group_name_H-M 'F d d d :2'
_atom_sites_solution_hydrogens mixed
_audit_creation_method SHELXL-2014/7
_cell_angle_alpha 90
_cell_angle_beta 90
_cell_angle_gamma 90
_cell_formula_units_Z 16
_cell_length_a 18.6629(8)
_cell_length_b 64.266(3)
_cell_length_c 85.271(4)
_cell_measurement_reflns_used 9972
_cell_measurement_temperature 180(2)
_cell_measurement_theta_max 88.858
_cell_measurement_theta_min 5.830
_cell_volume 102273(8)
_computing_cell_refinement 'Bruker APEX3'
_computing_data_collection 'Bruker APEX3'
_computing_data_reduction 'Bruker APEX3'
_computing_structure_refinement 'SHELXL-2014/7 (Sheldrick, 2014)'
_computing_structure_solution 'SHELXT (Sheldrick, 2014)'
_diffrn_ambient_temperature 180(2)
_diffrn_measured_fraction_theta_full 0.997
_diffrn_measured_fraction_theta_max 0.997
_diffrn_measurement_device_type 'Bruker APEX-II CCD'
_diffrn_measurement_method '\f and \w scans'
_diffrn_radiation_monochromator graphite
_diffrn_radiation_source 'sealed tube'
_diffrn_radiation_type CuK\a
_diffrn_radiation_wavelength 1.54178
_diffrn_reflns_av_R_equivalents 0.0349
_diffrn_reflns_av_unetI/netI 0.0281
_diffrn_reflns_Laue_measured_fraction_full 0.997
_diffrn_reflns_Laue_measured_fraction_max 0.997
_diffrn_reflns_limit_h_max 16
_diffrn_reflns_limit_h_min -16
_diffrn_reflns_limit_k_max 58
_diffrn_reflns_limit_k_min -43
_diffrn_reflns_limit_l_max 72
_diffrn_reflns_limit_l_min -77
_diffrn_reflns_number 53746
_diffrn_reflns_point_group_measured_fraction_full 0.997
_diffrn_reflns_point_group_measured_fraction_max 0.997
_diffrn_reflns_theta_full 44.526
_diffrn_reflns_theta_max 44.526
_diffrn_reflns_theta_min 2.915
_exptl_absorpt_coefficient_mu 3.746
_exptl_absorpt_correction_T_max 0.7488
_exptl_absorpt_correction_T_min 0.5665
_exptl_absorpt_correction_type multi-scan
_exptl_absorpt_process_details SADABS
_exptl_crystal_colour purple
_exptl_crystal_density_diffrn 1.309
_exptl_crystal_description block
_exptl_crystal_F_000 41248
_exptl_crystal_size_max 0.210
_exptl_crystal_size_mid 0.170
_exptl_crystal_size_min 0.080
_refine_diff_density_max 0.937
_refine_diff_density_min -0.644
_refine_diff_density_rms 0.079
_refine_ls_extinction_method none
_refine_ls_goodness_of_fit_ref 1.085
_refine_ls_hydrogen_treatment constr
_refine_ls_matrix_type full
_refine_ls_number_parameters 1652
_refine_ls_number_reflns 10071
_refine_ls_number_restraints 4086
_refine_ls_restrained_S_all 0.984
_refine_ls_R_factor_all 0.1193
_refine_ls_R_factor_gt 0.1078
_refine_ls_shift/su_max 0.001
_refine_ls_shift/su_mean 0.000
_refine_ls_structure_factor_coef Fsqd
_refine_ls_weighting_details 'w=1/[\s^2^(Fo^2^)+(0.1114P)^2^+3339.7393P] where P=(Fo^2^+2Fc^2^)/3'
_refine_ls_weighting_scheme calc
_refine_ls_wR_factor_gt 0.2698
_refine_ls_wR_factor_ref 0.2780
_reflns_Friedel_coverage 0.000
_reflns_number_gt 8700
_reflns_number_total 10071
_reflns_threshold_expression 'I > 2\s(I)'
_cod_data_source_file ja7b02950_si_002.cif
_cod_data_source_block jnb219_sq
_cod_depositor_comments
;
The following automatic conversions were performed:

'_exptl_absorpt_correction_type' value 'Multi-scan' changed to
'multi-scan' according to
/home/data/users/saulius/crontab/automatic-downloads/rss-feeds/ACS/lib/dictionaries/cif_core.dic
dictionary named 'cif_core.dic' version 2.4.2 from 2011-04-26.

Automatic conversion script
Id: cif_fix_values 4973 2017-02-22 13:04:09Z antanas 

 Adding full bibliography for 4126024.cif.
;
_cod_original_formula_sum 'C190.50 H184 F40.50 Fe4 N40 O31.50 P5.50 S10.50'
_cod_database_code 4126024
_shelx_shelxl_version_number 2014/7
_shelx_space_group_comment
;
The symmetry employed for this shelxl refinement is uniquely defined
by the following loop, which should always be used as a source of
symmetry information in preference to the above space-group names.
They are only intended as comments.
;
_shelx_estimated_absorpt_t_min 0.507
_shelx_estimated_absorpt_t_max 0.754

loop_
_space_group_symop_operation_xyz
'x, y, z'
'-x+3/4, -y+3/4, z'
'-x+3/4, y, -z+3/4'
'x, -y+3/4, -z+3/4'
'x, y+1/2, z+1/2'
'-x+3/4, -y+5/4, z+1/2'
'-x+3/4, y+1/2, -z+5/4'
'x, -y+5/4, -z+5/4'
'x+1/2, y, z+1/2'
'-x+5/4, -y+3/4, z+1/2'
'-x+5/4, y, -z+5/4'
'x+1/2, -y+3/4, -z+5/4'
'x+1/2, y+1/2, z'
'-x+5/4, -y+5/4, z'
'-x+5/4, y+1/2, -z+3/4'
'x+1/2, -y+5/4, -z+3/4'
'-x, -y, -z'
'x-3/4, y-3/4, -z'
'x-3/4, -y, z-3/4'
'-x, y-3/4, z-3/4'
'-x, -y+1/2, -z+1/2'
'x-3/4, y-1/4, -z+1/2'
'x-3/4, -y+1/2, z-1/4'
'-x, y-1/4, z-1/4'
'-x+1/2, -y, -z+1/2'
'x-1/4, y-3/4, -z+1/2'
'x-1/4, -y, z-1/4'
'-x+1/2, y-3/4, z-1/4'
'-x+1/2, -y+1/2, -z'
'x-1/4, y-1/4, -z'
'x-1/4, -y+1/2, z-3/4'
'-x+1/2, y-1/4, z-3/4'

loop_
_atom_site_label
_atom_site_type_symbol
_atom_site_fract_x
_atom_site_fract_y
_atom_site_fract_z
_atom_site_U_iso_or_equiv
_atom_site_adp_type
_atom_site_occupancy
_atom_site_site_symmetry_order
_atom_site_calc_flag
_atom_site_refinement_flags_posn
_atom_site_refinement_flags_adp
_atom_site_refinement_flags_occupancy
_atom_site_disorder_assembly
_atom_site_disorder_group
Fe1 Fe 0.69115(10) 0.28153(3) 0.41484(2) 0.0680(6) Uani 1 1 d . . . . .
Fe2 Fe 0.54503(10) 0.43692(3) 0.54280(2) 0.0757(7) Uani 1 1 d . . . . .
N1 N 0.5868(5) 0.27795(16) 0.41314(12) 0.083(3) Uani 1 1 d D U . . .
N2 N 0.6671(5) 0.28158(13) 0.43733(11) 0.070(2) Uani 1 1 d D U . . .
N3 N 0.5803(5) 0.40840(14) 0.54748(12) 0.075(3) Uani 1 1 d D U . . .
N4 N 0.5584(6) 0.43961(17) 0.56554(12) 0.092(3) Uani 1 1 d D U . . .
N5 N 1.1090(5) 0.30075(14) 0.53945(11) 0.069(2) Uani 1 1 d D U . . .
N6 N 1.2342(5) 0.28388(14) 0.53974(13) 0.087(3) Uani 1 1 d D U . . .
N7 N 0.7928(5) 0.29894(11) 0.50626(10) 0.064(2) Uani 1 1 d D U . . .
N8 N 0.6677(4) 0.32477(12) 0.50961(10) 0.064(2) Uani 1 1 d D U . . .
N9 N 0.7784(4) 0.32603(12) 0.53311(9) 0.059(2) Uani 1 1 d D U . . .
N10 N 0.7007(5) 0.29544(12) 0.52734(10) 0.071(2) Uani 1 1 d D U . . .
P1 P 0.74929(16) 0.31784(4) 0.51560(3) 0.0577(8) Uani 1 1 d D U . . .
H1P H 0.7810 0.3328 0.5081 0.069 Uiso 1 1 d DR U . . .
C1 C 0.5466(7) 0.2767(2) 0.40030(16) 0.106(4) Uani 1 1 d D U . . .
H1 H 0.5692 0.2772 0.3903 0.127 Uiso 1 1 calc R U . . .
C2 C 0.4712(7) 0.2748(3) 0.40104(19) 0.144(6) Uani 1 1 d D U . . .
H2 H 0.4435 0.2746 0.3917 0.173 Uiso 1 1 calc R U . . .
C3 C 0.4383(8) 0.2732(3) 0.41536(19) 0.146(6) Uani 1 1 d D U . . .
H3 H 0.3876 0.2721 0.4160 0.175 Uiso 1 1 calc R U . . .
C4 C 0.4793(7) 0.2731(3) 0.42882(18) 0.122(5) Uani 1 1 d D U . . .
H4 H 0.4581 0.2712 0.4388 0.146 Uiso 1 1 calc R U . . .
C5 C 0.5525(6) 0.2760(2) 0.42719(16) 0.091(4) Uani 1 1 d D U . . .
C6 C 0.5994(6) 0.27818(18) 0.44036(15) 0.082(3) Uani 1 1 d D U . . .
H6 H 0.5822 0.2772 0.4508 0.098 Uiso 1 1 calc R U . . .
C7 C 0.7097(6) 0.28638(16) 0.45097(13) 0.064(3) Uani 1 1 d D U . . .
C8 C 0.7673(6) 0.27414(16) 0.45524(13) 0.068(3) Uani 1 1 d D U . . .
H8 H 0.7792 0.2622 0.4492 0.082 Uiso 1 1 calc R U . . .
C9 C 0.8081(6) 0.27930(16) 0.46832(13) 0.069(3) Uani 1 1 d D U . . .
H9 H 0.8479 0.2709 0.4711 0.083 Uiso 1 1 calc R U . . .
C10 C 0.7913(6) 0.29653(15) 0.47734(12) 0.059(3) Uani 1 1 d D U . . .
C11 C 0.7339(6) 0.30850(16) 0.47266(13) 0.071(3) Uani 1 1 d D U . . .
H11 H 0.7222 0.3206 0.4785 0.085 Uiso 1 1 calc R U . . .
C12 C 0.6928(6) 0.30357(16) 0.45975(13) 0.071(3) Uani 1 1 d D U . . .
H12 H 0.6531 0.3120 0.4570 0.085 Uiso 1 1 calc R U . . .
C13 C 0.8334(6) 0.30241(17) 0.49177(12) 0.066(3) Uani 1 1 d D U . . .
H13A H 0.8780 0.2941 0.4921 0.079 Uiso 1 1 calc R U . . .
H13B H 0.8469 0.3173 0.4911 0.079 Uiso 1 1 calc R U . . .
C14 C 0.6536(6) 0.34528(14) 0.50270(12) 0.060(3) Uani 1 1 d D U . . .
H14A H 0.6146 0.3439 0.4949 0.072 Uiso 1 1 calc R U . . .
H14B H 0.6971 0.3500 0.4971 0.072 Uiso 1 1 calc R U . . .
C15 C 0.6327(6) 0.36157(14) 0.51461(11) 0.056(2) Uani 1 1 d D U . . .
C16 C 0.6859(6) 0.37297(15) 0.52228(12) 0.058(3) Uani 1 1 d D U . . .
H16 H 0.7348 0.3703 0.5199 0.070 Uiso 1 1 calc R U . . .
C17 C 0.6688(6) 0.38793(16) 0.53312(13) 0.064(3) Uani 1 1 d D U . . .
H17 H 0.7058 0.3956 0.5381 0.077 Uiso 1 1 calc R U . . .
C18 C 0.5986(6) 0.39185(16) 0.53673(12) 0.063(3) Uani 1 1 d D U . . .
C19 C 0.5449(6) 0.38057(16) 0.52928(13) 0.070(3) Uani 1 1 d D U . . .
H19 H 0.4961 0.3831 0.5318 0.084 Uiso 1 1 calc R U . . .
C20 C 0.5626(6) 0.36593(17) 0.51835(14) 0.070(3) Uani 1 1 d D U . . .
H20 H 0.5254 0.3585 0.5132 0.084 Uiso 1 1 calc R U . . .
C21 C 0.5916(8) 0.4047(2) 0.56205(15) 0.096(4) Uani 1 1 d D U . . .
H21 H 0.6074 0.3915 0.5655 0.115 Uiso 1 1 calc R U . . .
C22 C 0.5796(8) 0.4215(2) 0.57295(14) 0.103(4) Uani 1 1 d D U . . .
C23 C 0.5858(10) 0.4201(2) 0.58920(15) 0.134(5) Uani 1 1 d D U . . .
H23 H 0.5997 0.4075 0.5941 0.160 Uiso 1 1 calc R U . . .
C24 C 0.5713(11) 0.4377(3) 0.59789(19) 0.152(6) Uani 1 1 d D U . . .
H24 H 0.5768 0.4374 0.6090 0.182 Uiso 1 1 calc R U . . .
C25 C 0.5490(11) 0.4554(3) 0.59064(17) 0.144(6) Uani 1 1 d D U . . .
H25 H 0.5360 0.4671 0.5967 0.173 Uiso 1 1 calc R U . . .
C26 C 0.5450(8) 0.4564(2) 0.57434(15) 0.110(4) Uani 1 1 d D U . . .
H26 H 0.5327 0.4692 0.5694 0.132 Uiso 1 1 calc R U . . .
C27 C 0.8369(5) 0.34145(14) 0.53456(13) 0.059(2) Uani 1 1 d D U . . .
H27A H 0.8281 0.3504 0.5438 0.070 Uiso 1 1 calc R U . . .
H27B H 0.8373 0.3505 0.5252 0.070 Uiso 1 1 calc R U . . .
C28 C 0.9090(5) 0.33105(16) 0.53622(12) 0.060(3) Uani 1 1 d D U . . .
C29 C 0.9460(5) 0.32498(16) 0.52296(13) 0.063(3) Uani 1 1 d D U . . .
H29 H 0.9262 0.3278 0.5129 0.075 Uiso 1 1 calc R U . . .
C30 C 1.0112(6) 0.31493(16) 0.52409(13) 0.063(3) Uani 1 1 d D U . . .
H30 H 1.0357 0.3107 0.5149 0.076 Uiso 1 1 calc R U . . .
C31 C 1.0401(5) 0.31117(16) 0.53822(13) 0.061(3) Uani 1 1 d D U . . .
C32 C 1.0057(6) 0.31699(17) 0.55177(14) 0.072(3) Uani 1 1 d D U . . .
H32 H 1.0265 0.3141 0.5617 0.087 Uiso 1 1 calc R U . . .
C33 C 0.9404(6) 0.32709(18) 0.55078(13) 0.074(3) Uani 1 1 d D U . . .
H33 H 0.9167 0.3314 0.5601 0.089 Uiso 1 1 calc R U . . .
C34 C 1.1088(6) 0.28075(17) 0.53745(16) 0.082(3) Uani 1 1 d D U . . .
H34 H 1.0655 0.2732 0.5361 0.098 Uiso 1 1 calc R U . . .
C35 C 1.1781(6) 0.27051(17) 0.53742(16) 0.083(3) Uani 1 1 d D U . . .
C36 C 1.1884(7) 0.24964(18) 0.53367(19) 0.107(4) Uani 1 1 d D U . . .
H36 H 1.1487 0.2408 0.5318 0.128 Uiso 1 1 calc R U . . .
C37 C 1.2568(7) 0.2422(2) 0.5328(2) 0.122(5) Uani 1 1 d D U . . .
H37 H 1.2647 0.2279 0.5304 0.146 Uiso 1 1 calc R U . . .
C38 C 1.3139(7) 0.2551(2) 0.5351(2) 0.125(5) Uani 1 1 d D U . . .
H38 H 1.3616 0.2500 0.5343 0.151 Uiso 1 1 calc R U . . .
C39 C 1.3007(6) 0.27583(19) 0.53882(19) 0.105(4) Uani 1 1 d D U . . .
H39 H 1.3404 0.2847 0.5408 0.126 Uiso 1 1 calc R U . . .
C40 C 0.7768(7) 0.27744(15) 0.50950(14) 0.079(3) Uani 1 1 d D U . . .
H40A H 0.8209 0.2689 0.5089 0.095 Uiso 1 1 calc R U . . .
H40B H 0.7418 0.2720 0.5018 0.095 Uiso 1 1 calc R U . . .
C41 C 0.7461(7) 0.27688(16) 0.52570(14) 0.084(3) Uani 1 1 d D U . . .
H41A H 0.7174 0.2641 0.5272 0.100 Uiso 1 1 calc R U . . .
H41B H 0.7850 0.2771 0.5336 0.100 Uiso 1 1 calc R U . . .
C42 C 0.6301(6) 0.29236(16) 0.51968(15) 0.080(3) Uani 1 1 d D U . . .
H42A H 0.5961 0.2856 0.5270 0.096 Uiso 1 1 calc R U . . .
H42B H 0.6352 0.2835 0.5103 0.096 Uiso 1 1 calc R U . . .
C43 C 0.6036(6) 0.31376(17) 0.51515(17) 0.087(4) Uani 1 1 d D U . . .
H43A H 0.5672 0.3128 0.5067 0.104 Uiso 1 1 calc R U . . .
H43B H 0.5824 0.3210 0.5243 0.104 Uiso 1 1 calc R U . . .
C44 C 0.6922(6) 0.30264(18) 0.54342(13) 0.079(3) Uani 1 1 d D U . . .
H44A H 0.6854 0.2907 0.5506 0.095 Uiso 1 1 calc R U . . .
H44B H 0.6504 0.3120 0.5443 0.095 Uiso 1 1 calc R U . . .
C45 C 0.7613(6) 0.31422(18) 0.54723(13) 0.076(3) Uani 1 1 d D U . . .
H45A H 0.7543 0.3237 0.5563 0.091 Uiso 1 1 calc R U . . .
H45B H 0.8003 0.3043 0.5498 0.091 Uiso 1 1 calc R U . . .
N11 N 0.4451(5) 0.42719(15) 0.54523(13) 0.083(3) Uani 1 1 d D U . . .
N12 N 0.5230(5) 0.43164(13) 0.52085(10) 0.067(2) Uani 1 1 d D U . . .
N13 N 0.6788(5) 0.31164(13) 0.41193(11) 0.064(2) Uani 1 1 d D U . . .
N14 N 0.7065(5) 0.28300(14) 0.39205(11) 0.070(2) Uani 1 1 d D U . . .
N15 N 0.9525(5) 0.46817(14) 0.41729(10) 0.066(2) Uani 1 1 d D U . . .
N16 N 1.0409(5) 0.49877(14) 0.41562(11) 0.074(3) Uani 1 1 d D U . . .
N17 N 0.6679(6) 0.43225(12) 0.45265(11) 0.081(3) Uani 1 1 d D U . . .
N18 N 0.5939(4) 0.39260(13) 0.45234(10) 0.072(2) Uani 1 1 d D U . . .
N19 N 0.6949(5) 0.40295(16) 0.42810(10) 0.094(3) Uani 1 1 d D U . . .
N20 N 0.5774(6) 0.42120(16) 0.43295(11) 0.100(2) Uani 1 1 d D U . . .
P2 P 0.65619(19) 0.40860(5) 0.44523(4) 0.0735(9) Uani 1 1 d D U . . .
H2P H 0.7074 0.4002 0.4534 0.088 Uiso 1 1 d DR U . . .
C51 C 0.4065(7) 0.4252(2) 0.55853(16) 0.098(4) Uani 1 1 d D U . . .
H51 H 0.4289 0.4285 0.5682 0.118 Uiso 1 1 calc R U . . .
C52 C 0.3346(7) 0.4186(2) 0.55870(18) 0.110(4) Uani 1 1 d D U . . .
H52 H 0.3084 0.4176 0.5682 0.132 Uiso 1 1 calc R U . . .
C53 C 0.3041(8) 0.4137(2) 0.54468(17) 0.118(5) Uani 1 1 d D U . . .
H53 H 0.2562 0.4087 0.5444 0.142 Uiso 1 1 calc R U . . .
C54 C 0.3418(7) 0.4159(2) 0.53085(17) 0.112(5) Uani 1 1 d D U . . .
H54 H 0.3198 0.4127 0.5211 0.135 Uiso 1 1 calc R U . . .
C55 C 0.4119(7) 0.4227(2) 0.53142(16) 0.092(4) Uani 1 1 d D U . . .
C56 C 0.4572(6) 0.42541(19) 0.51793(15) 0.084(3) Uani 1 1 d D U . . .
H56 H 0.4406 0.4229 0.5076 0.100 Uiso 1 1 calc R U . . .
C57 C 0.5690(5) 0.43325(16) 0.50711(12) 0.060(3) Uani 1 1 d D U . . .
C58 C 0.5956(6) 0.41518(16) 0.50044(13) 0.068(3) Uani 1 1 d D U . . .
H58 H 0.5820 0.4020 0.5045 0.082 Uiso 1 1 calc R U . . .
C59 C 0.6421(6) 0.41650(16) 0.48786(13) 0.069(3) Uani 1 1 d D U . . .
H59 H 0.6613 0.4041 0.4835 0.083 Uiso 1 1 calc R U . . .
C60 C 0.6613(6) 0.43556(15) 0.48158(12) 0.062(3) Uani 1 1 d D U . . .
C61 C 0.6349(6) 0.45316(16) 0.48872(13) 0.069(3) Uani 1 1 d D U . . .
H61 H 0.6484 0.4664 0.4847 0.082 Uiso 1 1 calc R U . . .
C62 C 0.5894(6) 0.45243(17) 0.50160(13) 0.074(3) Uani 1 1 d D U . . .
H62 H 0.5728 0.4648 0.5065 0.088 Uiso 1 1 calc R U . . .
C63 C 0.7076(6) 0.43603(17) 0.46710(12) 0.070(3) Uani 1 1 d D U . . .
H63A H 0.7313 0.4498 0.4664 0.084 Uiso 1 1 calc R U . . .
H63B H 0.7456 0.4254 0.4681 0.084 Uiso 1 1 calc R U . . .
C64 C 0.6139(6) 0.37250(15) 0.45910(13) 0.073(3) Uani 1 1 d D U . . .
H64A H 0.5743 0.3676 0.4659 0.087 Uiso 1 1 calc R U . . .
H64B H 0.6565 0.3745 0.4658 0.087 Uiso 1 1 calc R U . . .
C65 C 0.6303(6) 0.35587(16) 0.44727(13) 0.070(3) Uani 1 1 d D U . . .
C66 C 0.5759(6) 0.34502(17) 0.43934(14) 0.076(3) Uani 1 1 d D U . . .
H66 H 0.5272 0.3480 0.4416 0.091 Uiso 1 1 calc R U . . .
C67 C 0.5924(6) 0.33027(18) 0.42836(14) 0.076(3) Uani 1 1 d D U . . .
H67 H 0.5551 0.3222 0.4238 0.092 Uiso 1 1 calc R U . . .
C68 C 0.6618(6) 0.32688(17) 0.42384(13) 0.067(3) Uani 1 1 d D U . . .
C69 C 0.7163(6) 0.33794(18) 0.43138(14) 0.080(4) Uani 1 1 d D U . . .
H69 H 0.7650 0.3353 0.4288 0.096 Uiso 1 1 calc R U . . .
C70 C 0.6997(6) 0.3524(2) 0.44243(16) 0.090(4) Uani 1 1 d D U . . .
H70 H 0.7372 0.3604 0.4470 0.108 Uiso 1 1 calc R U . . .
C71 C 0.6839(6) 0.31798(18) 0.39791(14) 0.074(3) Uani 1 1 d D U . . .
H71 H 0.6764 0.3322 0.3953 0.088 Uiso 1 1 calc R U . . .
C72 C 0.7014(6) 0.30281(18) 0.38599(13) 0.075(3) Uani 1 1 d D U . . .
C73 C 0.7155(8) 0.3071(2) 0.37025(14) 0.093(4) Uani 1 1 d D U . . .
H73 H 0.7117 0.3209 0.3664 0.112 Uiso 1 1 calc R U . . .
C74 C 0.7347(7) 0.29132(19) 0.36038(15) 0.084(3) Uani 1 1 d D U . . .
H74 H 0.7456 0.2941 0.3497 0.101 Uiso 1 1 calc R U . . .
C75 C 0.7379(7) 0.2718(2) 0.36609(13) 0.081(3) Uani 1 1 d D U . . .
H75 H 0.7489 0.2605 0.3593 0.097 Uiso 1 1 calc R U . . .
C76 C 0.7252(6) 0.26804(18) 0.38181(13) 0.072(3) Uani 1 1 d D U . . .
H76 H 0.7298 0.2542 0.3856 0.087 Uiso 1 1 calc R U . . .
C77 C 0.7712(6) 0.39692(19) 0.42686(16) 0.102(3) Uani 1 1 d D U . . .
H77A H 0.7771 0.3867 0.4183 0.122 Uiso 1 1 calc R U . . .
H77B H 0.7866 0.3902 0.4368 0.122 Uiso 1 1 calc R U . . .
C78 C 0.8179(7) 0.4157(2) 0.42366(14) 0.094(4) Uani 1 1 d D U . . .
C79 C 0.8494(6) 0.41980(17) 0.40949(13) 0.069(3) Uani 1 1 d D U . . .
H79 H 0.8403 0.4107 0.4009 0.083 Uiso 1 1 calc R U . . .
C80 C 0.8937(6) 0.43670(17) 0.40725(13) 0.066(3) Uani 1 1 d D U . . .
H80 H 0.9156 0.4389 0.3973 0.079 Uiso 1 1 calc R U . . .
C81 C 0.9060(6) 0.45002(17) 0.41900(12) 0.066(3) Uani 1 1 d D U . . .
C82 C 0.8785(9) 0.4460(2) 0.43352(15) 0.130(6) Uani 1 1 d D U . . .
H82 H 0.8885 0.4551 0.4420 0.156 Uiso 1 1 calc R U . . .
C83 C 0.8367(10) 0.4288(2) 0.43586(16) 0.149(7) Uani 1 1 d D U . . .
H83 H 0.8200 0.4258 0.4461 0.179 Uiso 1 1 calc R U . . .
C84 C 0.9230(7) 0.48630(17) 0.41702(14) 0.075(3) Uani 1 1 d D U . . .
H84 H 0.8724 0.4879 0.4171 0.090 Uiso 1 1 calc R U . . .
C85 C 0.9709(6) 0.50418(17) 0.41659(13) 0.074(3) Uani 1 1 d D U . . .
C86 C 0.9496(8) 0.52474(18) 0.41658(15) 0.092(4) Uani 1 1 d D U . . .
H86 H 0.9003 0.5282 0.4175 0.110 Uiso 1 1 calc R U . . .
C87 C 1.0002(8) 0.5400(2) 0.41528(16) 0.101(4) Uani 1 1 d D U . . .
H87 H 0.9859 0.5542 0.4147 0.121 Uiso 1 1 calc R U . . .
C88 C 1.0712(8) 0.5350(2) 0.41476(17) 0.104(4) Uani 1 1 d D U . . .
H88 H 1.1068 0.5455 0.4143 0.125 Uiso 1 1 calc R U . . .
C89 C 1.0899(7) 0.51428(18) 0.41496(16) 0.096(4) Uani 1 1 d D U . . .
H89 H 1.1393 0.5107 0.4146 0.115 Uiso 1 1 calc R U . . .
C90 C 0.6224(9) 0.44954(19) 0.44824(18) 0.123(5) Uani 1 1 d D U . . .
H90A H 0.6507 0.4625 0.4474 0.147 Uiso 1 1 calc R U . . .
H90B H 0.5840 0.4516 0.4561 0.147 Uiso 1 1 calc R U . . .
C91 C 0.5910(9) 0.4438(2) 0.43263(17) 0.128(4) Uani 1 1 d D U . . .
H91A H 0.5457 0.4514 0.4308 0.154 Uiso 1 1 calc R U . . .
H91B H 0.6248 0.4473 0.4241 0.154 Uiso 1 1 calc R U . . .
C92 C 0.5105(7) 0.4161(2) 0.44146(17) 0.106(4) Uani 1 1 d D U . . .
H92A H 0.4690 0.4169 0.4343 0.128 Uiso 1 1 calc R U . . .
H92B H 0.5030 0.4260 0.4502 0.128 Uiso 1 1 calc R U . . .
C93 C 0.5184(6) 0.3942(2) 0.44774(17) 0.096(4) Uani 1 1 d D U . . .
H93A H 0.4866 0.3919 0.4569 0.116 Uiso 1 1 calc R U . . .
H93B H 0.5066 0.3838 0.4396 0.116 Uiso 1 1 calc R U . . .
C94 C 0.5805(8) 0.4117(3) 0.41739(15) 0.124(4) Uani 1 1 d D U . . .
H94A H 0.5583 0.4209 0.4095 0.149 Uiso 1 1 calc R U . . .
H94B H 0.5546 0.3982 0.4174 0.149 Uiso 1 1 calc R U . . .
C95 C 0.6596(8) 0.4082(3) 0.41358(16) 0.133(5) Uani 1 1 d D U . . .
H95A H 0.6650 0.3968 0.4059 0.160 Uiso 1 1 calc R U . . .
H95B H 0.6806 0.4211 0.4091 0.160 Uiso 1 1 calc R U . . .
P3 P 0.3750 0.3750 0.49076(12) 0.192(4) Uani 1 2 d S TU P . .
F13 F 0.3750 0.3750 0.4699(2) 0.213(6) Uani 1 2 d S TU P . .
F14 F 0.4466(8) 0.3893(2) 0.48859(16) 0.222(5) Uani 1 1 d . U . . .
F15 F 0.3750 0.3750 0.5089(2) 0.179(5) Uani 1 2 d S TU P . .
F16 F 0.3163(9) 0.3952(3) 0.48993(18) 0.247(6) Uani 1 1 d . U . . .
P4 P 0.8750 0.5293(2) 0.3750 0.103(3) Uani 0.5 2 d S TU P . .
F19 F 0.8626(12) 0.5452(4) 0.3869(2) 0.171(6) Uani 0.5 1 d . U P . .
F21 F 0.8673(11) 0.5128(4) 0.3859(2) 0.150(5) Uani 0.5 1 d . U P . .
F20 F 0.9565(10) 0.5280(3) 0.3791(2) 0.143(5) Uani 0.5 1 d . U P . .
S2 S 0.7743(4) 0.50212(14) 0.44256(12) 0.087(3) Uani 0.596(12) 1 d D U P A 1
O4 O 0.7682(10) 0.4922(3) 0.4275(2) 0.116(5) Uani 0.596(12) 1 d D U P A 1
O5 O 0.7372(12) 0.4917(4) 0.4558(3) 0.093(6) Uani 0.596(12) 1 d D U P A 1
O6 O 0.8471(11) 0.5064(7) 0.4467(5) 0.087(6) Uani 0.596(12) 1 d D U P A 1
C102 C 0.7342(12) 0.5292(3) 0.4410(3) 0.104(4) Uani 0.596(12) 1 d D U P A 1
F4 F 0.6714(8) 0.5288(3) 0.4352(2) 0.114(5) Uani 0.596(12) 1 d D U P A 1
F5 F 0.7309(9) 0.5366(3) 0.4557(2) 0.116(5) Uani 0.596(12) 1 d D U P A 1
F6 F 0.7770(8) 0.5412(2) 0.4341(2) 0.121(5) Uani 0.596(12) 1 d D U P A 1
S2' S 0.7630(7) 0.50833(19) 0.45052(19) 0.089(4) Uani 0.404(12) 1 d D U P A 2
O4' O 0.720(2) 0.4905(5) 0.4510(4) 0.096(7) Uani 0.404(12) 1 d D U P A 2
O5' O 0.7358(14) 0.5253(4) 0.4601(3) 0.088(6) Uani 0.404(12) 1 d D U P A 2
O6' O 0.8393(16) 0.5077(10) 0.4484(7) 0.084(8) Uani 0.404(12) 1 d D U P A 2
C202 C 0.7224(18) 0.5164(6) 0.4298(3) 0.114(5) Uani 0.404(12) 1 d D U P A 2
F4' F 0.7432(14) 0.5007(4) 0.4214(3) 0.131(7) Uani 0.404(12) 1 d D U P A 2
F5' F 0.7569(13) 0.5312(4) 0.4248(3) 0.128(6) Uani 0.404(12) 1 d D U P A 2
F6' F 0.6553(12) 0.5154(5) 0.4321(3) 0.129(7) Uani 0.404(12) 1 d D U P A 2
S3 S 0.8397(4) 0.37977(9) 0.48709(7) 0.0872(19) Uani 0.5 1 d DG U P B -1
O7 O 0.8441(5) 0.40155(9) 0.48301(15) 0.103(6) Uani 0.5 1 d DG U P B -1
O8 O 0.8661(6) 0.3744(2) 0.50250(7) 0.102(4) Uani 0.5 1 d DG U P B -1
O9 O 0.7747(4) 0.36929(14) 0.48233(14) 0.098(5) Uani 0.5 1 d DG U P B -1
C103 C 0.9077(4) 0.36792(14) 0.47405(9) 0.108(4) Uani 0.5 1 d DG U P B -1
F7 F 0.9121(6) 0.34730(14) 0.47606(17) 0.144(6) Uani 0.5 1 d DG U P B -1
F8 F 0.8927(7) 0.3712(3) 0.45890(8) 0.117(5) Uani 0.5 1 d DG U P B -1
F9 F 0.9732(4) 0.37569(19) 0.47666(15) 0.121(5) Uani 0.5 1 d DG U P B -1
S4 S 0.2355(5) 0.2667(2) 0.39560(13) 0.084(3) Uani 0.4 1 d D U P C 1
O10 O 0.2091(19) 0.2875(4) 0.3966(3) 0.134(7) Uani 0.4 1 d D U P C 1
O11 O 0.3027(12) 0.2564(5) 0.3929(3) 0.090(6) Uani 0.4 1 d D U P C 1
O12 O 0.1956(13) 0.2560(4) 0.3846(3) 0.096(5) Uani 0.4 1 d D U P C 1
C104 C 0.1973(18) 0.2555(6) 0.4154(3) 0.112(5) Uani 0.4 1 d D U P C 1
F10 F 0.1335(12) 0.2642(4) 0.4164(3) 0.122(6) Uani 0.4 1 d D U P C 1
F11 F 0.1865(13) 0.2347(4) 0.4136(3) 0.145(6) Uani 0.4 1 d D U P C 1
F12 F 0.2408(13) 0.2602(4) 0.4258(2) 0.131(6) Uani 0.4 1 d D U P C 1
S4' S 0.2495(12) 0.2795(4) 0.3945(3) 0.137(5) Uani 0.3 1 d D U P D 2
O10' O 0.3089(17) 0.2691(7) 0.3870(4) 0.129(8) Uani 0.3 1 d D U P D 2
O11' O 0.273(2) 0.2924(5) 0.4065(4) 0.117(7) Uani 0.3 1 d D U P D 2
O12' O 0.2143(19) 0.2911(6) 0.3832(4) 0.135(8) Uani 0.3 1 d D U P D 2
C105 C 0.1953(19) 0.2567(5) 0.4052(4) 0.144(6) Uani 0.3 1 d D U P D 2
F10' F 0.2484(19) 0.2544(6) 0.4152(4) 0.159(8) Uani 0.3 1 d D U P D 2
F11' F 0.181(2) 0.2455(6) 0.3927(4) 0.174(8) Uani 0.3 1 d D U P D 2
F12' F 0.1434(17) 0.2702(6) 0.4073(4) 0.145(7) Uani 0.3 1 d D U P D 2
S4A S 0.2475(16) 0.2643(5) 0.4038(3) 0.138(6) Uani 0.2 1 d D U P E 3
O11A O 0.273(3) 0.2846(7) 0.4099(6) 0.130(9) Uani 0.2 1 d D U P E 3
O10A O 0.299(3) 0.2508(9) 0.3983(7) 0.130(10) Uani 0.2 1 d D U P E 3
O12A O 0.179(2) 0.2600(10) 0.4086(6) 0.134(8) Uani 0.2 1 d D U P E 3
C205 C 0.221(2) 0.2797(7) 0.3829(5) 0.142(7) Uani 0.2 1 d D U P E 3
F10A F 0.184(3) 0.2953(8) 0.3888(6) 0.152(9) Uani 0.2 1 d D U P E 3
F11A F 0.286(2) 0.2858(8) 0.3802(5) 0.154(9) Uani 0.2 1 d D U P E 3
F12A F 0.193(3) 0.2623(8) 0.3788(5) 0.148(9) Uani 0.2 1 d D U P E 3
S1 S 0.5297(11) 0.2633(3) 0.48272(19) 0.123(4) Uani 0.570(10) 1 d D U P F 1
O1 O 0.5227(12) 0.2876(3) 0.4864(2) 0.171(6) Uani 0.570(10) 1 d D U P F 1
O2 O 0.6040(13) 0.2644(5) 0.4830(5) 0.141(7) Uani 0.570(10) 1 d D U P F 1
O3 O 0.4879(18) 0.2618(4) 0.4684(3) 0.112(7) Uani 0.570(10) 1 d D U P F 1
C101 C 0.4723(15) 0.2611(5) 0.5000(3) 0.137(5) Uani 0.570(10) 1 d D U P F 1
F2 F 0.5064(12) 0.2534(4) 0.5118(2) 0.154(6) Uani 0.570(10) 1 d D U P F 1
F1 F 0.4606(10) 0.2806(3) 0.5036(2) 0.158(6) Uani 0.570(10) 1 d D U P F 1
F3 F 0.4155(11) 0.2501(4) 0.4966(2) 0.131(6) Uani 0.570(10) 1 d D U P F 1
S1' S 0.5302(13) 0.2589(4) 0.4805(3) 0.128(5) Uani 0.430(10) 1 d D U P F 2
O1' O 0.479(2) 0.2672(6) 0.4705(5) 0.125(9) Uani 0.430(10) 1 d D U P F 2
O2' O 0.5921(16) 0.2711(6) 0.4842(6) 0.128(8) Uani 0.430(10) 1 d D U P F 2
O3' O 0.5489(12) 0.2374(4) 0.4772(3) 0.135(6) Uani 0.430(10) 1 d D U P F 2
C206 C 0.4961(17) 0.2481(5) 0.5005(3) 0.143(6) Uani 0.430(10) 1 d D U P F 2
F1' F 0.5478(14) 0.2496(5) 0.5100(3) 0.144(7) Uani 0.430(10) 1 d D U P F 2
F2' F 0.4291(15) 0.2511(5) 0.5028(4) 0.140(8) Uani 0.430(10) 1 d D U P F 2
F3' F 0.5028(13) 0.2282(4) 0.4955(3) 0.171(7) Uani 0.430(10) 1 d D U P F 2

loop_
_atom_site_aniso_label
_atom_site_aniso_U_11
_atom_site_aniso_U_22
_atom_site_aniso_U_33
_atom_site_aniso_U_23
_atom_site_aniso_U_13
_atom_site_aniso_U_12
Fe1 0.0665(13) 0.0609(12) 0.0766(14) -0.0110(10) -0.0124(10) -0.0176(10)
Fe2 0.0668(13) 0.0688(13) 0.0915(15) -0.0278(11) 0.0223(11) -0.0133(10)
N1 0.069(6) 0.081(7) 0.100(6) -0.011(6) -0.012(4) -0.034(5)
N2 0.076(5) 0.054(6) 0.081(6) -0.007(4) -0.011(4) -0.019(5)
N3 0.069(6) 0.073(6) 0.082(5) -0.022(4) 0.018(5) -0.018(5)
N4 0.088(7) 0.101(6) 0.088(6) -0.044(5) 0.019(6) -0.020(6)
N5 0.061(5) 0.063(5) 0.082(6) 0.029(5) -0.013(4) -0.007(4)
N6 0.059(5) 0.067(5) 0.136(9) 0.037(5) -0.034(5) -0.006(4)
N7 0.080(5) 0.038(4) 0.074(4) 0.003(3) -0.007(4) -0.001(4)
N8 0.065(4) 0.042(4) 0.085(6) 0.004(4) -0.015(4) -0.011(3)
N9 0.063(4) 0.052(5) 0.062(4) 0.005(3) -0.006(3) -0.011(4)
N10 0.085(5) 0.048(4) 0.079(5) 0.009(3) -0.005(4) -0.016(3)
P1 0.0652(19) 0.0404(16) 0.0673(19) 0.0036(14) -0.0102(15) -0.0083(14)
C1 0.071(6) 0.146(12) 0.100(7) -0.015(7) -0.015(5) -0.032(7)
C2 0.074(7) 0.237(17) 0.120(8) -0.002(10) -0.017(6) -0.048(8)
C3 0.076(7) 0.236(17) 0.126(9) -0.001(10) -0.008(5) -0.045(9)
C4 0.076(6) 0.169(13) 0.120(8) -0.003(9) -0.003(5) -0.047(7)
C5 0.073(6) 0.093(9) 0.105(6) -0.012(6) -0.006(4) -0.034(6)
C6 0.076(5) 0.069(8) 0.099(7) -0.013(6) -0.003(5) -0.023(6)
C7 0.072(6) 0.047(6) 0.074(6) -0.006(4) -0.007(5) -0.010(4)
C8 0.086(7) 0.044(6) 0.074(6) -0.005(5) -0.004(5) 0.001(5)
C9 0.087(7) 0.043(6) 0.078(6) -0.004(4) -0.009(5) 0.008(5)
C10 0.066(6) 0.039(5) 0.073(5) 0.001(4) -0.002(4) -0.001(4)
C11 0.079(7) 0.046(6) 0.089(7) -0.015(5) -0.019(5) 0.008(5)
C12 0.075(7) 0.054(6) 0.084(7) -0.010(5) -0.015(5) 0.002(5)
C13 0.072(6) 0.051(6) 0.074(5) -0.001(4) -0.007(4) 0.003(5)
C14 0.069(6) 0.048(4) 0.064(6) -0.001(4) -0.007(5) -0.001(4)
C15 0.064(5) 0.046(5) 0.059(6) 0.002(4) -0.001(4) -0.005(4)
C16 0.063(5) 0.050(6) 0.062(6) -0.002(4) 0.002(5) -0.004(4)
C17 0.066(5) 0.057(6) 0.070(7) -0.011(5) 0.005(5) -0.009(5)
C18 0.068(5) 0.056(6) 0.065(6) -0.003(4) 0.008(5) -0.006(4)
C19 0.064(6) 0.061(6) 0.085(7) -0.013(5) 0.010(5) -0.011(5)
C20 0.063(5) 0.059(6) 0.087(7) -0.013(5) 0.004(5) -0.009(5)
C21 0.110(10) 0.098(7) 0.079(5) -0.024(5) 0.015(6) -0.008(7)
C22 0.114(10) 0.115(7) 0.081(6) -0.038(5) 0.017(6) -0.015(7)
C23 0.179(14) 0.143(9) 0.078(6) -0.041(6) 0.017(7) 0.000(9)
C24 0.205(16) 0.156(10) 0.094(8) -0.059(7) 0.013(9) 0.004(10)
C25 0.184(15) 0.147(10) 0.101(8) -0.064(7) 0.011(9) -0.003(10)
C26 0.114(10) 0.114(7) 0.103(8) -0.058(6) 0.016(8) -0.018(7)
C27 0.062(5) 0.051(5) 0.062(6) -0.003(4) -0.007(4) -0.009(3)
C28 0.061(5) 0.051(6) 0.067(5) 0.008(5) -0.007(4) -0.011(4)
C29 0.058(5) 0.069(7) 0.061(5) 0.010(5) -0.012(4) 0.000(5)
C30 0.059(5) 0.062(7) 0.069(5) 0.012(5) -0.012(4) -0.002(5)
C31 0.054(5) 0.057(6) 0.072(5) 0.020(5) -0.015(4) -0.013(4)
C32 0.068(6) 0.078(7) 0.071(6) 0.020(5) -0.013(4) -0.007(5)
C33 0.068(6) 0.087(8) 0.068(5) 0.012(5) -0.007(4) -0.005(5)
C34 0.060(5) 0.062(5) 0.124(10) 0.032(6) -0.029(6) -0.006(4)
C35 0.059(5) 0.062(5) 0.129(10) 0.035(6) -0.029(6) -0.004(4)
C36 0.070(6) 0.065(5) 0.186(13) 0.023(7) -0.041(7) 0.000(5)
C37 0.071(6) 0.070(7) 0.225(15) 0.015(8) -0.043(8) 0.005(5)
C38 0.071(6) 0.074(6) 0.231(15) 0.016(8) -0.046(8) 0.004(5)
C39 0.061(5) 0.073(6) 0.182(13) 0.028(7) -0.036(7) -0.003(5)
C40 0.107(8) 0.039(4) 0.092(7) 0.006(4) -0.005(6) 0.000(5)
C41 0.108(7) 0.048(5) 0.095(6) 0.013(5) -0.006(5) -0.008(5)
C42 0.084(6) 0.059(5) 0.097(7) 0.010(5) -0.006(5) -0.023(4)
C43 0.072(5) 0.068(6) 0.121(9) 0.016(6) -0.016(5) -0.021(4)
C44 0.090(7) 0.064(6) 0.083(5) 0.009(5) 0.000(5) -0.024(5)
C45 0.088(7) 0.072(7) 0.068(5) 0.007(5) -0.003(5) -0.023(5)
N11 0.068(6) 0.072(6) 0.110(6) -0.028(5) 0.026(4) -0.014(5)
N12 0.061(5) 0.063(6) 0.078(6) -0.017(4) 0.012(4) -0.004(4)
N13 0.052(5) 0.065(5) 0.077(5) -0.006(4) -0.008(4) -0.011(4)
N14 0.065(6) 0.069(5) 0.075(5) -0.013(4) -0.020(5) -0.011(5)
N15 0.074(6) 0.073(4) 0.051(5) 0.002(4) 0.013(5) -0.016(4)
N16 0.091(5) 0.061(5) 0.070(6) 0.013(5) 0.008(5) -0.017(4)
N17 0.121(7) 0.050(4) 0.071(5) 0.004(4) -0.010(4) -0.008(4)
N18 0.078(5) 0.064(4) 0.074(6) -0.004(4) 0.019(4) -0.014(4)
N19 0.105(5) 0.108(7) 0.069(5) -0.024(5) 0.024(4) -0.057(5)
N20 0.125(5) 0.100(5) 0.075(5) 0.006(4) -0.013(4) -0.021(4)
P2 0.095(2) 0.0612(19) 0.065(2) -0.0046(15) 0.0127(17) -0.0235(17)
C51 0.084(7) 0.097(9) 0.114(7) -0.035(7) 0.034(5) -0.029(7)
C52 0.088(7) 0.111(11) 0.131(8) -0.039(8) 0.040(6) -0.038(7)
C53 0.086(8) 0.134(12) 0.134(8) -0.045(8) 0.039(6) -0.043(8)
C54 0.076(6) 0.133(11) 0.128(8) -0.044(8) 0.031(5) -0.036(7)
C55 0.070(6) 0.093(9) 0.113(6) -0.033(6) 0.025(5) -0.019(6)
C56 0.064(5) 0.083(8) 0.103(7) -0.028(6) 0.015(5) -0.012(5)
C57 0.056(6) 0.054(5) 0.071(6) -0.009(4) 0.001(4) 0.001(4)
C58 0.081(7) 0.050(5) 0.074(6) -0.007(4) 0.018(5) 0.000(5)
C59 0.089(8) 0.045(5) 0.073(6) -0.007(4) 0.018(5) 0.001(5)
C60 0.070(7) 0.047(5) 0.069(5) -0.006(4) 0.002(4) -0.005(5)
C61 0.082(7) 0.047(5) 0.077(7) -0.006(4) 0.007(5) 0.002(5)
C62 0.085(8) 0.051(5) 0.084(7) -0.008(5) 0.012(5) 0.000(5)
C63 0.094(7) 0.049(6) 0.066(5) -0.001(4) 0.008(4) -0.001(5)
C64 0.069(6) 0.058(5) 0.091(7) -0.004(4) 0.020(5) -0.017(4)
C65 0.061(5) 0.059(5) 0.091(7) -0.007(5) 0.013(5) -0.019(4)
C66 0.061(6) 0.061(7) 0.105(8) -0.011(5) 0.009(5) -0.016(5)
C67 0.056(5) 0.068(7) 0.105(8) -0.017(6) -0.004(5) -0.015(5)
C68 0.055(5) 0.065(6) 0.081(6) -0.009(5) -0.006(5) -0.011(5)
C69 0.055(5) 0.087(8) 0.099(8) -0.032(6) 0.004(5) -0.017(5)
C70 0.061(5) 0.095(8) 0.115(9) -0.043(7) 0.012(5) -0.023(5)
C71 0.081(8) 0.064(6) 0.076(5) -0.004(4) -0.005(5) -0.001(6)
C72 0.075(8) 0.073(5) 0.076(5) -0.010(4) -0.011(5) 0.000(5)
C73 0.113(10) 0.089(7) 0.077(6) -0.007(5) -0.002(6) 0.003(7)
C74 0.090(9) 0.090(6) 0.074(6) -0.008(5) -0.009(6) 0.001(7)
C75 0.084(8) 0.088(6) 0.071(6) -0.011(5) -0.018(6) -0.004(6)
C76 0.077(8) 0.071(6) 0.069(6) -0.015(5) -0.019(6) -0.008(5)
C77 0.108(6) 0.109(7) 0.089(8) -0.030(6) 0.035(5) -0.057(5)
C78 0.107(8) 0.106(8) 0.070(6) -0.031(5) 0.040(6) -0.054(6)
C79 0.066(7) 0.080(6) 0.062(6) -0.017(5) 0.021(5) -0.015(5)
C80 0.066(7) 0.076(6) 0.056(6) -0.008(4) 0.019(5) -0.012(5)
C81 0.068(7) 0.075(5) 0.055(5) -0.010(4) 0.024(5) -0.018(5)
C82 0.174(13) 0.148(10) 0.067(6) -0.039(6) 0.055(7) -0.109(9)
C83 0.207(14) 0.167(10) 0.073(7) -0.048(6) 0.075(8) -0.130(10)
C84 0.080(6) 0.075(5) 0.070(8) 0.006(5) 0.007(6) -0.007(4)
C85 0.092(6) 0.072(5) 0.059(7) 0.014(5) 0.008(6) -0.011(4)
C86 0.122(8) 0.072(5) 0.081(9) 0.013(6) 0.018(7) -0.004(5)
C87 0.138(8) 0.069(6) 0.094(10) 0.018(6) 0.021(8) -0.010(5)
C88 0.135(8) 0.067(6) 0.110(10) 0.018(7) 0.024(8) -0.019(6)
C89 0.104(7) 0.065(6) 0.118(10) 0.015(7) 0.018(7) -0.025(5)
C90 0.173(11) 0.063(6) 0.133(9) 0.005(6) -0.057(8) 0.009(6)
C91 0.164(11) 0.100(6) 0.120(8) 0.023(5) -0.052(7) -0.021(6)
C92 0.113(6) 0.101(7) 0.104(8) 0.002(6) -0.005(6) 0.005(5)
C93 0.081(5) 0.100(7) 0.108(9) 0.004(6) 0.016(6) -0.002(5)
C94 0.136(7) 0.156(10) 0.081(6) -0.012(6) -0.007(5) -0.037(7)
C95 0.140(8) 0.179(13) 0.081(6) -0.017(7) 0.008(5) -0.047(8)
P3 0.253(10) 0.158(7) 0.164(6) 0.000 0.000 -0.083(6)
F13 0.186(13) 0.288(17) 0.164(7) 0.000 0.000 -0.097(11)
F14 0.226(9) 0.250(13) 0.190(9) -0.040(8) 0.008(7) -0.107(8)
F15 0.243(14) 0.130(10) 0.162(7) 0.000 0.000 -0.030(9)
F16 0.265(11) 0.274(13) 0.201(10) 0.068(8) 0.040(8) -0.001(9)
P4 0.106(7) 0.167(10) 0.037(6) 0.000 -0.008(6) 0.000
F19 0.170(13) 0.215(12) 0.130(12) -0.051(9) -0.027(11) 0.020(10)
F21 0.136(11) 0.198(11) 0.116(11) 0.026(8) -0.030(10) -0.021(9)
F20 0.123(7) 0.184(14) 0.124(13) 0.013(10) -0.017(8) -0.004(7)
S2 0.066(4) 0.082(5) 0.113(6) -0.001(4) 0.011(4) -0.006(3)
O4 0.097(12) 0.130(12) 0.121(8) -0.018(8) -0.006(7) 0.017(9)
O5 0.064(11) 0.087(10) 0.127(10) 0.000(8) 0.014(8) -0.013(8)
O6 0.062(6) 0.097(13) 0.103(13) 0.016(10) 0.008(7) -0.005(6)
C102 0.081(8) 0.093(7) 0.136(9) 0.000(6) -0.017(7) 0.002(6)
F4 0.079(7) 0.118(11) 0.145(11) -0.013(8) -0.018(7) 0.013(6)
F5 0.119(10) 0.086(10) 0.143(8) -0.007(7) -0.029(7) 0.018(8)
F6 0.096(8) 0.098(8) 0.169(11) 0.026(8) -0.021(8) 0.004(7)
S2' 0.068(6) 0.088(7) 0.111(8) -0.023(5) 0.001(5) -0.003(5)
O4' 0.074(13) 0.095(9) 0.120(15) -0.029(8) 0.007(11) -0.008(9)
O5' 0.084(12) 0.082(11) 0.098(11) -0.011(9) 0.007(10) 0.003(9)
O6' 0.068(7) 0.082(16) 0.100(16) -0.016(12) 0.001(7) -0.001(7)
C202 0.094(9) 0.139(11) 0.110(9) -0.019(7) -0.003(7) 0.024(9)
F4' 0.122(14) 0.160(12) 0.111(11) -0.024(9) -0.008(10) 0.042(10)
F5' 0.109(12) 0.155(12) 0.121(13) 0.000(9) -0.015(10) 0.016(10)
F6' 0.095(9) 0.169(17) 0.124(13) -0.023(12) -0.005(7) 0.024(9)
S3 0.104(4) 0.062(4) 0.095(4) 0.014(3) -0.020(4) -0.010(3)
O7 0.140(14) 0.063(6) 0.106(13) 0.020(6) -0.022(10) -0.004(6)
O8 0.113(11) 0.102(9) 0.090(6) 0.021(8) -0.028(7) -0.008(8)
O9 0.105(7) 0.097(11) 0.094(12) 0.030(9) -0.032(7) -0.021(7)
C103 0.112(7) 0.102(8) 0.109(7) -0.005(8) -0.019(7) -0.001(7)
F7 0.162(14) 0.106(8) 0.163(14) -0.007(8) 0.011(11) 0.019(7)
F8 0.094(13) 0.152(13) 0.106(6) -0.006(8) -0.010(7) -0.009(10)
F9 0.107(7) 0.159(13) 0.097(11) -0.011(10) -0.012(7) -0.011(8)
S4 0.045(5) 0.165(8) 0.040(5) 0.043(6) -0.013(4) 0.035(5)
O10 0.129(16) 0.169(9) 0.105(14) 0.036(8) 0.000(12) 0.052(9)
O11 0.060(7) 0.159(16) 0.052(13) 0.030(11) -0.011(7) 0.029(9)
O12 0.067(10) 0.174(13) 0.047(9) 0.042(9) -0.005(8) 0.024(9)
C104 0.114(10) 0.161(10) 0.060(8) 0.027(8) 0.020(7) 0.035(8)
F10 0.111(9) 0.151(13) 0.104(13) 0.030(10) 0.035(8) 0.024(9)
F11 0.131(13) 0.154(10) 0.148(14) 0.030(8) 0.027(11) 0.028(9)
F12 0.139(11) 0.194(14) 0.060(8) 0.023(9) 0.011(8) 0.031(10)
S4' 0.103(9) 0.211(12) 0.096(10) -0.007(9) 0.002(7) 0.066(9)
O10' 0.097(12) 0.211(18) 0.078(15) -0.008(13) -0.006(10) 0.064(12)
O11' 0.084(15) 0.190(16) 0.077(13) 0.006(12) 0.008(11) 0.064(12)
O12' 0.104(15) 0.212(17) 0.088(13) -0.011(12) 0.000(11) 0.067(13)
C105 0.124(11) 0.209(12) 0.098(12) -0.011(10) 0.006(10) 0.044(9)
F10' 0.142(14) 0.214(18) 0.121(14) 0.008(12) -0.012(13) 0.033(12)
F11' 0.170(17) 0.229(16) 0.122(14) -0.033(13) -0.005(13) 0.044(12)
F12' 0.130(12) 0.218(16) 0.088(16) -0.012(13) 0.004(11) 0.048(11)
S4A 0.113(11) 0.192(13) 0.108(12) -0.013(11) -0.003(10) 0.022(10)
O11A 0.090(17) 0.187(15) 0.114(17) -0.016(14) -0.009(14) 0.033(14)
O10A 0.105(15) 0.181(17) 0.11(2) -0.009(15) -0.006(15) 0.018(14)
O12A 0.111(12) 0.197(18) 0.094(17) -0.014(15) -0.007(12) 0.021(13)
C205 0.118(14) 0.202(15) 0.105(13) -0.004(12) -0.005(11) 0.029(12)
F10A 0.125(18) 0.209(16) 0.123(19) -0.012(14) -0.011(16) 0.034(14)
F11A 0.126(14) 0.22(2) 0.120(19) -0.002(16) 0.003(13) 0.023(14)
F12A 0.135(18) 0.202(16) 0.106(17) -0.003(14) -0.010(15) 0.026(15)
S1 0.105(7) 0.141(7) 0.122(6) 0.019(6) -0.022(5) -0.049(6)
O1 0.178(13) 0.149(8) 0.186(14) -0.001(8) -0.024(11) -0.050(9)
O2 0.113(8) 0.166(16) 0.144(15) 0.021(13) -0.027(7) -0.055(8)
O3 0.097(12) 0.117(14) 0.121(8) 0.021(9) -0.016(9) -0.028(11)
C101 0.134(9) 0.155(10) 0.121(8) -0.012(7) -0.020(7) -0.069(8)
F2 0.147(13) 0.191(12) 0.125(9) 0.004(9) -0.030(9) -0.079(11)
F1 0.164(12) 0.149(9) 0.162(12) -0.021(8) 0.014(9) -0.080(8)
F3 0.139(10) 0.144(11) 0.109(12) 0.010(10) -0.019(8) -0.075(9)
S1' 0.085(8) 0.151(9) 0.147(9) -0.018(7) -0.026(7) -0.048(7)
O1' 0.082(13) 0.152(17) 0.142(15) -0.014(13) -0.022(12) -0.044(12)
O2' 0.092(12) 0.145(15) 0.147(17) -0.005(13) -0.036(11) -0.049(11)
O3' 0.094(13) 0.147(10) 0.165(14) -0.019(10) -0.041(10) -0.041(9)
C206 0.125(11) 0.143(11) 0.161(10) -0.003(9) -0.018(8) -0.049(9)
F1' 0.132(13) 0.138(14) 0.163(12) 0.012(10) -0.021(11) -0.052(12)
F2' 0.124(11) 0.134(14) 0.163(17) 0.003(13) -0.015(9) -0.058(10)
F3' 0.157(15) 0.148(10) 0.208(15) -0.017(9) -0.034(12) -0.038(10)

loop_
_atom_type_symbol
_atom_type_description
_atom_type_scat_dispersion_real
_atom_type_scat_dispersion_imag
_atom_type_scat_source
C C 0.0181 0.0091 'International Tables Vol C Tables 4.2.6.8 and 6.1.1.4'
H H 0.0000 0.0000 'International Tables Vol C Tables 4.2.6.8 and 6.1.1.4'
N N 0.0311 0.0180 'International Tables Vol C Tables 4.2.6.8 and 6.1.1.4'
P P 0.2955 0.4335 'International Tables Vol C Tables 4.2.6.8 and 6.1.1.4'
Fe Fe -1.1336 3.1974 'International Tables Vol C Tables 4.2.6.8 and 6.1.1.4'
F F 0.0727 0.0534 'International Tables Vol C Tables 4.2.6.8 and 6.1.1.4'
S S 0.3331 0.5567 'International Tables Vol C Tables 4.2.6.8 and 6.1.1.4'
O O 0.0492 0.0322 'International Tables Vol C Tables 4.2.6.8 and 6.1.1.4'

loop_
_geom_angle_atom_site_label_1
_geom_angle_atom_site_label_2
_geom_angle_atom_site_label_3
_geom_angle
_geom_angle_site_symmetry_1
_geom_angle_site_symmetry_3
N13 Fe1 N1 89.4(4) . .
N13 Fe1 N14 81.1(4) . .
N1 Fe1 N14 94.4(4) . .
N13 Fe1 N2 95.4(4) . .
N1 Fe1 N2 81.1(4) . .
N14 Fe1 N2 174.4(4) . .
N13 Fe1 N16 173.9(4) . 2_655
N1 Fe1 N16 93.1(4) . 2_655
N14 Fe1 N16 93.2(4) . 2_655
N2 Fe1 N16 90.4(4) . 2_655
N13 Fe1 N15 96.9(4) . 2_655
N1 Fe1 N15 173.6(4) . 2_655
N14 Fe1 N15 87.6(4) . 2_655
N2 Fe1 N15 97.1(4) . 2_655
N16 Fe1 N15 80.6(4) 2_655 2_655
N12 Fe2 N4 172.9(4) . .
N12 Fe2 N6 88.9(4) . 2_655
N4 Fe2 N6 94.7(5) . 2_655
N12 Fe2 N11 81.2(4) . .
N4 Fe2 N11 92.5(4) . .
N6 Fe2 N11 93.1(4) 2_655 .
N12 Fe2 N5 97.0(4) . 2_655
N4 Fe2 N5 89.6(4) . 2_655
N6 Fe2 N5 81.4(4) 2_655 2_655
N11 Fe2 N5 174.3(4) . 2_655
N12 Fe2 N3 95.9(4) . .
N4 Fe2 N3 80.8(4) . .
N6 Fe2 N3 174.7(4) 2_655 .
N11 Fe2 N3 90.0(4) . .
N5 Fe2 N3 95.6(4) 2_655 .
C1 N1 C5 116.9(10) . .
C1 N1 Fe1 128.8(9) . .
C5 N1 Fe1 114.3(8) . .
C6 N2 C7 114.1(10) . .
C6 N2 Fe1 114.3(8) . .
C7 N2 Fe1 131.3(7) . .
C21 N3 C18 116.2(10) . .
C21 N3 Fe2 114.7(8) . .
C18 N3 Fe2 129.0(8) . .
C26 N4 C22 118.5(11) . .
C26 N4 Fe2 126.9(10) . .
C22 N4 Fe2 114.4(8) . .
C34 N5 C31 116.4(9) . .
C34 N5 Fe2 114.7(7) . 2_655
C31 N5 Fe2 128.8(7) . 2_655
C39 N6 C35 117.1(10) . .
C39 N6 Fe2 128.9(8) . 2_655
C35 N6 Fe2 113.9(7) . 2_655
C40 N7 C13 114.5(8) . .
C40 N7 P1 120.5(7) . .
C13 N7 P1 123.0(6) . .
C43 N8 C14 114.6(8) . .
C43 N8 P1 121.1(7) . .
C14 N8 P1 121.8(6) . .
C45 N9 C27 116.1(8) . .
C45 N9 P1 120.2(6) . .
C27 N9 P1 121.6(6) . .
C44 N10 C41 114.2(9) . .
C44 N10 C42 111.2(9) . .
C41 N10 C42 111.2(9) . .
C44 N10 P1 107.2(6) . .
C41 N10 P1 106.1(7) . .
C42 N10 P1 106.4(6) . .
N7 P1 N8 119.6(5) . .
N7 P1 N9 119.9(4) . .
N8 P1 N9 119.0(5) . .
N7 P1 N10 86.3(4) . .
N8 P1 N10 86.0(4) . .
N9 P1 N10 85.7(4) . .
N7 P1 H1P 94.7 . .
N8 P1 H1P 93.9 . .
N9 P1 H1P 93.4 . .
N10 P1 H1P 178.9 . .
N1 C1 C2 122.0(13) . .
N1 C1 H1 119.0 . .
C2 C1 H1 119.0 . .
C3 C2 C1 119.5(14) . .
C3 C2 H2 120.3 . .
C1 C2 H2 120.3 . .
C2 C3 C4 119.5(14) . .
C2 C3 H3 120.2 . .
C4 C3 H3 120.2 . .
C3 C4 C5 117.6(14) . .
C3 C4 H4 121.2 . .
C5 C4 H4 121.2 . .
N1 C5 C4 124.3(12) . .
N1 C5 C6 113.1(10) . .
C4 C5 C6 122.5(13) . .
N2 C6 C5 116.9(12) . .
N2 C6 H6 121.5 . .
C5 C6 H6 121.6 . .
C12 C7 C8 119.6(10) . .
C12 C7 N2 119.1(9) . .
C8 C7 N2 121.3(9) . .
C7 C8 C9 120.1(10) . .
C7 C8 H8 120.0 . .
C9 C8 H8 120.0 . .
C10 C9 C8 120.9(10) . .
C10 C9 H9 119.5 . .
C8 C9 H9 119.5 . .
C11 C10 C9 117.5(9) . .
C11 C10 C13 120.1(9) . .
C9 C10 C13 122.4(9) . .
C12 C11 C10 122.4(10) . .
C12 C11 H11 118.8 . .
C10 C11 H11 118.8 . .
C7 C12 C11 119.6(10) . .
C7 C12 H12 120.2 . .
C11 C12 H12 120.2 . .
N7 C13 C10 112.4(9) . .
N7 C13 H13A 109.1 . .
C10 C13 H13A 109.1 . .
N7 C13 H13B 109.1 . .
C10 C13 H13B 109.1 . .
H13A C13 H13B 107.9 . .
N8 C14 C15 113.5(8) . .
N8 C14 H14A 108.9 . .
C15 C14 H14A 108.9 . .
N8 C14 H14B 108.9 . .
C15 C14 H14B 108.9 . .
H14A C14 H14B 107.7 . .
C20 C15 C16 117.4(9) . .
C20 C15 C14 122.9(9) . .
C16 C15 C14 119.7(9) . .
C17 C16 C15 121.3(10) . .
C17 C16 H16 119.4 . .
C15 C16 H16 119.4 . .
C18 C17 C16 120.1(10) . .
C18 C17 H17 119.9 . .
C16 C17 H17 119.9 . .
C17 C18 C19 119.4(10) . .
C17 C18 N3 120.2(9) . .
C19 C18 N3 120.2(9) . .
C20 C19 C18 119.8(10) . .
C20 C19 H19 120.1 . .
C18 C19 H19 120.1 . .
C19 C20 C15 121.9(10) . .
C19 C20 H20 119.0 . .
C15 C20 H20 119.0 . .
N3 C21 C22 117.6(12) . .
N3 C21 H21 121.2 . .
C22 C21 H21 121.2 . .
N4 C22 C23 122.2(12) . .
N4 C22 C21 112.3(11) . .
C23 C22 C21 125.5(13) . .
C24 C23 C22 117.7(14) . .
C24 C23 H23 121.1 . .
C22 C23 H23 121.1 . .
C25 C24 C23 120.1(15) . .
C25 C24 H24 120.0 . .
C23 C24 H24 120.0 . .
C24 C25 C26 120.8(15) . .
C24 C25 H25 119.6 . .
C26 C25 H25 119.6 . .
N4 C26 C25 120.6(14) . .
N4 C26 H26 119.7 . .
C25 C26 H26 119.7 . .
N9 C27 C28 111.7(8) . .
N9 C27 H27A 109.3 . .
C28 C27 H27A 109.3 . .
N9 C27 H27B 109.3 . .
C28 C27 H27B 109.3 . .
H27A C27 H27B 107.9 . .
C29 C28 C33 117.9(9) . .
C29 C28 C27 119.6(9) . .
C33 C28 C27 122.6(10) . .
C28 C29 C30 121.0(10) . .
C28 C29 H29 119.5 . .
C30 C29 H29 119.5 . .
C31 C30 C29 120.0(11) . .
C31 C30 H30 120.0 . .
C29 C30 H30 120.0 . .
C30 C31 C32 121.3(10) . .
C30 C31 N5 120.1(10) . .
C32 C31 N5 118.6(9) . .
C31 C32 C33 119.3(10) . .
C31 C32 H32 120.4 . .
C33 C32 H32 120.4 . .
C32 C33 C28 120.6(11) . .
C32 C33 H33 119.7 . .
C28 C33 H33 119.7 . .
N5 C34 C35 116.5(10) . .
N5 C34 H34 121.7 . .
C35 C34 H34 121.7 . .
N6 C35 C36 122.2(10) . .
N6 C35 C34 113.4(10) . .
C36 C35 C34 124.0(10) . .
C37 C36 C35 118.7(12) . .
C37 C36 H36 120.7 . .
C35 C36 H36 120.7 . .
C38 C37 C36 120.6(12) . .
C38 C37 H37 119.7 . .
C36 C37 H37 119.7 . .
C37 C38 C39 118.5(12) . .
C37 C38 H38 120.8 . .
C39 C38 H38 120.8 . .
N6 C39 C38 122.9(11) . .
N6 C39 H39 118.5 . .
C38 C39 H39 118.5 . .
N7 C40 C41 106.2(9) . .
N7 C40 H40A 110.5 . .
C41 C40 H40A 110.5 . .
N7 C40 H40B 110.5 . .
C41 C40 H40B 110.5 . .
H40A C40 H40B 108.7 . .
N10 C41 C40 106.8(9) . .
N10 C41 H41A 110.4 . .
C40 C41 H41A 110.4 . .
N10 C41 H41B 110.4 . .
C40 C41 H41B 110.4 . .
H41A C41 H41B 108.6 . .
N10 C42 C43 106.3(8) . .
N10 C42 H42A 110.5 . .
C43 C42 H42A 110.5 . .
N10 C42 H42B 110.5 . .
C43 C42 H42B 110.5 . .
H42A C42 H42B 108.7 . .
N8 C43 C42 104.8(9) . .
N8 C43 H43A 110.8 . .
C42 C43 H43A 110.8 . .
N8 C43 H43B 110.8 . .
C42 C43 H43B 110.8 . .
H43A C43 H43B 108.9 . .
N10 C44 C45 105.3(9) . .
N10 C44 H44A 110.7 . .
C45 C44 H44A 110.7 . .
N10 C44 H44B 110.7 . .
C45 C44 H44B 110.7 . .
H44A C44 H44B 108.8 . .
N9 C45 C44 105.2(8) . .
N9 C45 H45A 110.7 . .
C44 C45 H45A 110.7 . .
N9 C45 H45B 110.7 . .
C44 C45 H45B 110.7 . .
H45A C45 H45B 108.8 . .
C51 N11 C55 117.7(10) . .
C51 N11 Fe2 128.4(9) . .
C55 N11 Fe2 113.9(8) . .
C56 N12 C57 114.8(9) . .
C56 N12 Fe2 115.6(8) . .
C57 N12 Fe2 129.6(7) . .
C71 N13 C68 117.5(10) . .
C71 N13 Fe1 115.3(8) . .
C68 N13 Fe1 127.2(8) . .
C76 N14 C72 115.8(10) . .
C76 N14 Fe1 130.2(8) . .
C72 N14 Fe1 113.9(7) . .
C84 N15 C81 118.0(10) . .
C84 N15 Fe1 114.5(8) . 2_655
C81 N15 Fe1 127.5(8) . 2_655
C89 N16 C85 117.7(10) . .
C89 N16 Fe1 127.5(8) . 2_655
C85 N16 Fe1 114.7(7) . 2_655
C90 N17 C63 112.9(9) . .
C90 N17 P2 121.8(8) . .
C63 N17 P2 122.7(7) . .
C64 N18 C93 114.3(8) . .
C64 N18 P2 120.7(7) . .
C93 N18 P2 122.1(8) . .
C95 N19 C77 116.1(10) . .
C95 N19 P2 120.1(9) . .
C77 N19 P2 122.4(8) . .
C94 N20 C91 112.9(11) . .
C94 N20 C92 112.6(11) . .
C91 N20 C92 111.9(12) . .
C94 N20 P2 106.2(9) . .
C91 N20 P2 106.6(8) . .
C92 N20 P2 106.0(7) . .
N17 P2 N18 121.2(5) . .
N17 P2 N19 118.4(5) . .
N18 P2 N19 119.1(5) . .
N17 P2 N20 85.7(5) . .
N18 P2 N20 85.8(5) . .
N19 P2 N20 87.0(5) . .
N17 P2 H2P 94.7 . .
N18 P2 H2P 93.4 . .
N19 P2 H2P 93.5 . .
N20 P2 H2P 179.2 . .
N11 C51 C52 123.0(13) . .
N11 C51 H51 118.5 . .
C52 C51 H51 118.5 . .
C53 C52 C51 117.4(13) . .
C53 C52 H52 121.3 . .
C51 C52 H52 121.3 . .
C52 C53 C54 120.8(13) . .
C52 C53 H53 119.6 . .
C54 C53 H53 119.6 . .
C53 C54 C55 119.0(13) . .
C53 C54 H54 120.5 . .
C55 C54 H54 120.5 . .
N11 C55 C54 121.9(11) . .
N11 C55 C56 113.6(10) . .
C54 C55 C56 124.5(12) . .
N12 C56 C55 115.7(11) . .
N12 C56 H56 122.1 . .
C55 C56 H56 122.1 . .
C62 C57 C58 120.9(10) . .
C62 C57 N12 120.2(9) . .
C58 C57 N12 118.8(9) . .
C59 C58 C57 119.5(10) . .
C59 C58 H58 120.3 . .
C57 C58 H58 120.3 . .
C58 C59 C60 121.1(10) . .
C58 C59 H59 119.4 . .
C60 C59 H59 119.4 . .
C61 C60 C59 117.6(9) . .
C61 C60 C63 123.5(9) . .
C59 C60 C63 118.9(9) . .
C60 C61 C62 122.8(10) . .
C60 C61 H61 118.6 . .
C62 C61 H61 118.6 . .
C57 C62 C61 118.1(10) . .
C57 C62 H62 121.0 . .
C61 C62 H62 121.0 . .
N17 C63 C60 113.5(10) . .
N17 C63 H63A 108.9 . .
C60 C63 H63A 108.9 . .
N17 C63 H63B 108.9 . .
C60 C63 H63B 108.9 . .
H63A C63 H63B 107.7 . .
N18 C64 C65 114.6(9) . .
N18 C64 H64A 108.6 . .
C65 C64 H64A 108.6 . .
N18 C64 H64B 108.6 . .
C65 C64 H64B 108.6 . .
H64A C64 H64B 107.6 . .
C70 C65 C66 117.0(10) . .
C70 C65 C64 120.5(10) . .
C66 C65 C64 122.0(10) . .
C67 C66 C65 120.8(10) . .
C67 C66 H66 119.6 . .
C65 C66 H66 119.6 . .
C68 C67 C66 121.0(10) . .
C68 C67 H67 119.5 . .
C66 C67 H67 119.5 . .
C67 C68 C69 118.6(10) . .
C67 C68 N13 120.9(9) . .
C69 C68 N13 120.5(9) . .
C70 C69 C68 120.0(11) . .
C70 C69 H69 120.0 . .
C68 C69 H69 120.0 . .
C69 C70 C65 122.2(11) . .
C69 C70 H70 118.9 . .
C65 C70 H70 118.9 . .
N13 C71 C72 117.6(11) . .
N13 C71 H71 121.2 . .
C72 C71 H71 121.2 . .
N14 C72 C73 122.0(11) . .
N14 C72 C71 112.0(10) . .
C73 C72 C71 125.9(11) . .
C74 C73 C72 119.7(12) . .
C74 C73 H73 120.1 . .
C72 C73 H73 120.1 . .
C75 C74 C73 118.7(12) . .
C75 C74 H74 120.6 . .
C73 C74 H74 120.6 . .
C74 C75 C76 120.3(12) . .
C74 C75 H75 119.8 . .
C76 C75 H75 119.9 . .
N14 C76 C75 123.4(11) . .
N14 C76 H76 118.3 . .
C75 C76 H76 118.3 . .
N19 C77 C78 111.0(11) . .
N19 C77 H77A 109.4 . .
C78 C77 H77A 109.4 . .
N19 C77 H77B 109.4 . .
C78 C77 H77B 109.4 . .
H77A C77 H77B 108.0 . .
C79 C78 C83 116.0(10) . .
C79 C78 C77 124.0(10) . .
C83 C78 C77 119.8(10) . .
C78 C79 C80 122.1(10) . .
C78 C79 H79 119.0 . .
C80 C79 H79 119.0 . .
C81 C80 C79 120.2(10) . .
C81 C80 H80 119.9 . .
C79 C80 H80 119.9 . .
C80 C81 C82 119.6(10) . .
C80 C81 N15 122.6(9) . .
C82 C81 N15 117.7(9) . .
C83 C82 C81 120.0(11) . .
C83 C82 H82 120.0 . .
C81 C82 H82 120.0 . .
C82 C83 C78 121.8(11) . .
C82 C83 H83 119.1 . .
C78 C83 H83 119.1 . .
N15 C84 C85 116.8(11) . .
N15 C84 H84 121.6 . .
C85 C84 H84 121.6 . .
N16 C85 C86 121.6(11) . .
N16 C85 C84 113.0(10) . .
C86 C85 C84 125.3(11) . .
C87 C86 C85 119.2(12) . .
C87 C86 H86 120.4 . .
C85 C86 H86 120.4 . .
C88 C87 C86 120.3(13) . .
C88 C87 H87 119.8 . .
C86 C87 H87 119.8 . .
C87 C88 C89 118.3(13) . .
C87 C88 H88 120.8 . .
C89 C88 H88 120.8 . .
N16 C89 C88 122.7(12) . .
N16 C89 H89 118.6 . .
C88 C89 H89 118.6 . .
N17 C90 C91 105.6(11) . .
N17 C90 H90A 110.6 . .
C91 C90 H90A 110.6 . .
N17 C90 H90B 110.6 . .
C91 C90 H90B 110.6 . .
H90A C90 H90B 108.7 . .
N20 C91 C90 107.1(10) . .
N20 C91 H91A 110.3 . .
C90 C91 H91A 110.3 . .
N20 C91 H91B 110.3 . .
C90 C91 H91B 110.3 . .
H91A C91 H91B 108.5 . .
N20 C92 C93 107.4(10) . .
N20 C92 H92A 110.2 . .
C93 C92 H92A 110.2 . .
N20 C92 H92B 110.2 . .
C93 C92 H92B 110.2 . .
H92A C92 H92B 108.5 . .
N18 C93 C92 104.6(10) . .
N18 C93 H93A 110.8 . .
C92 C93 H93A 110.8 . .
N18 C93 H93B 110.8 . .
C92 C93 H93B 110.8 . .
H93A C93 H93B 108.9 . .
N20 C94 C95 106.9(11) . .
N20 C94 H94A 110.3 . .
C95 C94 H94A 110.3 . .
N20 C94 H94B 110.3 . .
C95 C94 H94B 110.3 . .
H94A C94 H94B 108.6 . .
N19 C95 C94 107.0(11) . .
N19 C95 H95A 110.3 . .
C94 C95 H95A 110.3 . .
N19 C95 H95B 110.3 . .
C94 C95 H95B 110.3 . .
H95A C95 H95B 108.6 . .
F15 P3 F14 96.5(6) . 2
F15 P3 F14 96.5(6) . .
F14 P3 F14 167.0(12) 2 .
F15 P3 F16 92.4(7) . .
F14 P3 F16 84.1(8) 2 .
F14 P3 F16 95.4(8) . .
F15 P3 F16 92.4(7) . 2
F14 P3 F16 95.4(8) 2 2
F14 P3 F16 84.1(8) . 2
F16 P3 F16 175.2(13) . 2
F15 P3 F13 180.0 . .
F14 P3 F13 83.5(6) 2 .
F14 P3 F13 83.5(6) . .
F16 P3 F13 87.6(7) . .
F16 P3 F13 87.6(7) 2 .
F21 P4 F21 83(2) 3_655 .
F21 P4 F19 93.0(13) 3_655 3_655
F21 P4 F19 175.3(16) . 3_655
F21 P4 F19 175.3(16) 3_655 .
F21 P4 F19 93.0(13) . .
F19 P4 F19 91(2) 3_655 .
F21 P4 F20 85.2(11) 3_655 3_655
F21 P4 F20 90.5(12) . 3_655
F19 P4 F20 92.1(12) 3_655 3_655
F19 P4 F20 92.0(12) . 3_655
F21 P4 F20 90.5(12) 3_655 .
F21 P4 F20 85.2(11) . .
F19 P4 F20 92.0(12) 3_655 .
F19 P4 F20 92.1(12) . .
F20 P4 F20 174.2(19) 3_655 .
O6 S2 O4 112.5(18) . .
O6 S2 O5 110(2) . .
O4 S2 O5 116.1(14) . .
O6 S2 C102 102.6(19) . .
O4 S2 C102 108.3(13) . .
O5 S2 C102 106.4(15) . .
F6 C102 F4 114(2) . .
F6 C102 F5 104(2) . .
F4 C102 F5 109(2) . .
F6 C102 S2 110.2(16) . .
F4 C102 S2 111.7(17) . .
F5 C102 S2 106.2(17) . .
O4' S2' O6' 123(3) . .
O4' S2' O5' 113(2) . .
O6' S2' O5' 116(3) . .
O4' S2' C202 91(2) . .
O6' S2' C202 106(3) . .
O5' S2' C202 99.8(16) . .
F5' C202 F6' 128(3) . .
F5' C202 F4' 105(3) . .
F6' C202 F4' 110(3) . .
F5' C202 S2' 108(2) . .
F6' C202 S2' 103(2) . .
F4' C202 S2' 100(2) . .
O7 S3 O9 115.5 . .
O7 S3 O8 115.5 . .
O9 S3 O8 115.5 . .
O7 S3 C103 102.4 . .
O9 S3 C103 102.4 . .
O8 S3 C103 102.4 . .
F8 C103 F9 107.0 . .
F8 C103 F7 107.0 . .
F9 C103 F7 107.0 . .
F8 C103 S3 111.9 . .
F9 C103 S3 111.9 . .
F7 C103 S3 111.9 . .
O12 S4 O10 108.7(18) . .
O12 S4 O11 97.4(17) . .
O10 S4 O11 138(2) . .
O12 S4 C104 101.8(16) . .
O10 S4 C104 99.6(17) . .
O11 S4 C104 106.5(14) . .
F12 C104 F10 116(3) . .
F12 C104 F11 115(3) . .
F10 C104 F11 107(3) . .
F12 C104 S4 107(2) . .
F10 C104 S4 103(2) . .
F11 C104 S4 109(2) . .
O12' S4' O11' 110(2) . .
O12' S4' O10' 108(2) . .
O11' S4' O10' 111(2) . .
O12' S4' C105 118(2) . .
O11' S4' C105 105(2) . .
O10' S4' C105 105(2) . .
F12' C105 F10' 123(3) . .
F12' C105 F11' 109(3) . .
F10' C105 F11' 128(4) . .
F12' C105 S4' 87(2) . .
F10' C105 S4' 90(2) . .
F11' C105 S4' 98(3) . .
O10A S4A O12A 129(4) . .
O10A S4A O11A 117(4) . .
O12A S4A O11A 112(3) . .
O10A S4A C205 100(3) . .
O12A S4A C205 97(3) . .
O11A S4A C205 87(2) . .
F12A C205 F11A 127(4) . .
F12A C205 F10A 123(4) . .
F11A C205 F10A 109(4) . .
F12A C205 S4A 85(3) . .
F11A C205 S4A 94(3) . .
F10A C205 S4A 99(3) . .
O2 S1 O3 124(2) . .
O2 S1 O1 91.6(17) . .
O3 S1 O1 100.4(17) . .
O2 S1 C101 125(2) . .
O3 S1 C101 111(2) . .
O1 S1 C101 82.6(14) . .
F2 C101 F3 111(2) . .
F2 C101 F1 105(2) . .
F3 C101 F1 116(3) . .
F2 C101 S1 112(2) . .
F3 C101 S1 110(2) . .
F1 C101 S1 102.3(18) . .
O1' S1' O2' 119(3) . .
O1' S1' O3' 114(2) . .
O2' S1' O3' 112(2) . .
O1' S1' C206 117(3) . .
O2' S1' C206 105(2) . .
O3' S1' C206 84.7(16) . .
F1' C206 F2' 129(3) . .
F1' C206 F3' 102(3) . .
F2' C206 F3' 106(3) . .
F1' C206 S1' 106(2) . .
F2' C206 S1' 114(3) . .
F3' C206 S1' 91.8(18) . .

loop_
_geom_bond_atom_site_label_1
_geom_bond_atom_site_label_2
_geom_bond_distance
_geom_bond_site_symmetry_2
Fe1 N13 1.964(9) .
Fe1 N1 1.966(10) .
Fe1 N14 1.966(9) .
Fe1 N2 1.970(9) .
Fe1 N16 1.977(9) 2_655
Fe1 N15 1.995(9) 2_655
Fe2 N12 1.946(9) .
Fe2 N4 1.963(11) .
Fe2 N6 1.971(10) 2_655
Fe2 N11 1.978(10) .
Fe2 N5 1.980(9) 2_655
Fe2 N3 1.988(10) .
N1 C1 1.330(13) .
N1 C5 1.364(14) .
N2 C6 1.307(13) .
N2 C7 1.442(12) .
N3 C21 1.282(13) .
N3 C18 1.445(12) .
N4 C26 1.339(13) .
N4 C22 1.382(14) .
N5 C34 1.297(12) .
N5 C31 1.453(12) .
N5 Fe2 1.980(9) 2_655
N6 C39 1.348(10) .
N6 C35 1.368(12) .
N6 Fe2 1.972(10) 2_655
N7 C40 1.440(12) .
N7 C13 1.466(12) .
N7 P1 1.665(8) .
N8 C43 1.467(12) .
N8 C14 1.467(11) .
N8 P1 1.667(8) .
N9 C45 1.459(12) .
N9 C27 1.481(9) .
N9 P1 1.674(8) .
N10 C44 1.455(13) .
N10 C41 1.470(13) .
N10 C42 1.483(13) .
N10 P1 1.975(8) .
P1 H1P 1.2958 .
C1 C2 1.415(16) .
C1 H1 0.9500 .
C2 C3 1.371(17) .
C2 H2 0.9500 .
C3 C4 1.380(16) .
C3 H3 0.9500 .
C4 C5 1.386(15) .
C4 H4 0.9500 .
C5 C6 1.431(15) .
C6 H6 0.9500 .
C7 C12 1.371(13) .
C7 C8 1.382(13) .
C8 C9 1.390(13) .
C8 H8 0.9500 .
C9 C10 1.384(12) .
C9 H9 0.9500 .
C10 C11 1.378(13) .
C10 C13 1.508(13) .
C11 C12 1.378(11) .
C11 H11 0.9500 .
C12 H12 0.9500 .
C13 H13A 0.9900 .
C13 H13B 0.9900 .
C14 C15 1.509(11) .
C14 H14A 0.9900 .
C14 H14B 0.9900 .
C15 C20 1.375(13) .
C15 C16 1.397(12) .
C16 C17 1.371(12) .
C16 H16 0.9500 .
C17 C18 1.370(13) .
C17 H17 0.9500 .
C18 C19 1.390(13) .
C19 C20 1.365(13) .
C19 H19 0.9500 .
C20 H20 0.9500 .
C21 C22 1.440(15) .
C21 H21 0.9500 .
C22 C23 1.394(13) .
C23 C24 1.378(16) .
C23 H23 0.9500 .
C24 C25 1.359(14) .
C24 H24 0.9500 .
C25 C26 1.393(13) .
C25 H25 0.9500 .
C26 H26 0.9500 .
C27 C28 1.509(11) .
C27 H27A 0.9900 .
C27 H27B 0.9900 .
C28 C29 1.381(13) .
C28 C33 1.396(13) .
C29 C30 1.382(13) .
C29 H29 0.9500 .
C30 C31 1.342(13) .
C30 H30 0.9500 .
C31 C32 1.373(13) .
C32 C33 1.383(11) .
C32 H32 0.9500 .
C33 H33 0.9500 .
C34 C35 1.452(14) .
C34 H34 0.9500 .
C35 C36 1.392(15) .
C36 C37 1.365(15) .
C36 H36 0.9500 .
C37 C38 1.365(12) .
C37 H37 0.9500 .
C38 C39 1.392(15) .
C38 H38 0.9500 .
C39 H39 0.9500 .
C40 C41 1.497(14) .
C40 H40A 0.9900 .
C40 H40B 0.9900 .
C41 H41A 0.9900 .
C41 H41B 0.9900 .
C42 C43 1.512(14) .
C42 H42A 0.9900 .
C42 H42B 0.9900 .
C43 H43A 0.9900 .
C43 H43B 0.9900 .
C44 C45 1.524(14) .
C44 H44A 0.9900 .
C44 H44B 0.9900 .
C45 H45A 0.9900 .
C45 H45B 0.9900 .
N11 C51 1.349(13) .
N11 C55 1.361(14) .
N12 C56 1.317(12) .
N12 C57 1.456(12) .
N13 C71 1.266(12) .
N13 C68 1.446(12) .
N14 C76 1.345(12) .
N14 C72 1.377(13) .
N15 C84 1.289(12) .
N15 C81 1.462(12) .
N15 Fe1 1.995(9) 2_655
N16 C89 1.354(11) .
N16 C85 1.354(11) .
N16 Fe1 1.977(9) 2_655
N17 C90 1.449(13) .
N17 C63 1.458(12) .
N17 P2 1.661(8) .
N18 C64 1.463(12) .
N18 C93 1.467(13) .
N18 P2 1.666(8) .
N19 C95 1.443(14) .
N19 C77 1.480(12) .
N19 P2 1.670(9) .
N20 C94 1.463(14) .
N20 C91 1.473(14) .
N20 C92 1.480(14) .
N20 P2 1.978(10) .
P2 H2P 1.3006 .
C51 C52 1.408(15) .
C51 H51 0.9500 .
C52 C53 1.362(17) .
C52 H52 0.9500 .
C53 C54 1.381(13) .
C53 H53 0.9500 .
C54 C55 1.382(15) .
C54 H54 0.9500 .
C55 C56 1.437(15) .
C56 H56 0.9500 .
C57 C62 1.373(13) .
C57 C58 1.385(13) .
C58 C59 1.383(13) .
C58 H58 0.9500 .
C59 C60 1.384(13) .
C59 H59 0.9500 .
C60 C61 1.377(12) .
C60 C63 1.506(13) .
C61 C62 1.389(11) .
C61 H61 0.9500 .
C62 H62 0.9500 .
C63 H63A 0.9900 .
C63 H63B 0.9900 .
C64 C65 1.501(11) .
C64 H64A 0.9900 .
C64 H64B 0.9900 .
C65 C70 1.379(13) .
C65 C66 1.404(13) .
C66 C67 1.368(13) .
C66 H66 0.9500 .
C67 C68 1.368(13) .
C67 H67 0.9500 .
C68 C69 1.399(13) .
C69 C70 1.359(13) .
C69 H69 0.9500 .
C70 H70 0.9500 .
C71 C72 1.446(14) .
C71 H71 0.9500 .
C72 C73 1.395(14) .
C73 C74 1.366(15) .
C73 H73 0.9500 .
C74 C75 1.349(14) .
C74 H74 0.9500 .
C75 C76 1.382(12) .
C75 H75 0.9500 .
C76 H76 0.9500 .
C77 C78 1.514(14) .
C77 H77A 0.9900 .
C77 H77B 0.9900 .
C78 C79 1.369(13) .
C78 C83 1.384(14) .
C79 C80 1.379(13) .
C79 H79 0.9500 .
C80 C81 1.337(12) .
C80 H80 0.9500 .
C81 C82 1.366(13) .
C82 C83 1.366(12) .
C82 H82 0.9500 .
C83 H83 0.9500 .
C84 C85 1.456(14) .
C84 H84 0.9500 .
C85 C86 1.380(14) .
C86 C87 1.365(15) .
C86 H86 0.9500 .
C87 C88 1.365(13) .
C87 H87 0.9500 .
C88 C89 1.375(15) .
C88 H88 0.9500 .
C89 H89 0.9500 .
C90 C91 1.501(16) .
C90 H90A 0.9900 .
C90 H90B 0.9900 .
C91 H91A 0.9900 .
C91 H91B 0.9900 .
C92 C93 1.514(15) .
C92 H92A 0.9900 .
C92 H92B 0.9900 .
C93 H93A 0.9900 .
C93 H93B 0.9900 .
C94 C95 1.526(16) .
C94 H94A 0.9900 .
C94 H94B 0.9900 .
C95 H95A 0.9900 .
C95 H95B 0.9900 .
P3 F15 1.545(17) .
P3 F14 1.632(13) 2
P3 F14 1.632(13) .
P3 F16 1.699(18) .
P3 F16 1.699(18) 2
P3 F13 1.777(19) .
P4 F21 1.41(2) 3_655
P4 F21 1.41(2) .
P4 F19 1.46(2) 3_655
P4 F19 1.46(2) .
P4 F20 1.563(19) 3_655
P4 F20 1.563(19) .
S2 O6 1.43(2) .
S2 O4 1.44(2) .
S2 O5 1.48(2) .
S2 C102 1.90(2) .
C102 F6 1.26(2) .
C102 F4 1.27(2) .
C102 F5 1.34(3) .
S2' O4' 1.40(3) .
S2' O6' 1.44(3) .
S2' O5' 1.46(2) .
S2' C202 1.99(3) .
C202 F5' 1.22(3) .
C202 F6' 1.27(3) .
C202 F4' 1.30(3) .
S3 O7 1.4448 .
S3 O9 1.4451 .
S3 O8 1.4452 .
S3 C103 1.8515 .
C103 F8 1.3379 .
C103 F9 1.3384 .
C103 F7 1.3388 .
S4 O12 1.38(2) .
S4 O10 1.42(3) .
S4 O11 1.44(2) .
S4 C104 1.97(3) .
C104 F12 1.24(3) .
C104 F10 1.32(3) .
C104 F11 1.36(3) .
S4' O12' 1.38(2) .
S4' O11' 1.39(2) .
S4' O10' 1.44(2) .
S4' C105 2.00(3) .
C105 F12' 1.31(3) .
C105 F10' 1.31(3) .
C105 F11' 1.32(3) .
S4A O10A 1.38(3) .
S4A O12A 1.38(3) .
S4A O11A 1.48(3) .
S4A C205 2.10(3) .
C205 F12A 1.29(3) .
C205 F11A 1.30(3) .
C205 F10A 1.32(3) .
S1 O2 1.39(2) .
S1 O3 1.45(2) .
S1 O1 1.60(2) .
S1 C101 1.83(3) .
C101 F2 1.29(3) .
C101 F3 1.31(3) .
C101 F1 1.31(3) .
S1' O1' 1.39(3) .
S1' O2' 1.43(3) .
S1' O3' 1.45(2) .
S1' C206 1.95(3) .
C206 F1' 1.26(3) .
C206 F2' 1.28(3) .
C206 F3' 1.36(3) .

loop_
_geom_torsion_atom_site_label_1
_geom_torsion_atom_site_label_2
_geom_torsion_atom_site_label_3
_geom_torsion_atom_site_label_4
_geom_torsion
_geom_torsion_site_symmetry_1
C40 N7 P1 N8 -80.4(10) .
C13 N7 P1 N8 82.4(9) .
C40 N7 P1 N9 85.8(9) .
C13 N7 P1 N9 -111.4(8) .
C40 N7 P1 N10 2.9(9) .
C13 N7 P1 N10 165.7(8) .
C43 N8 P1 N7 85.7(10) .
C14 N8 P1 N7 -113.2(8) .
C43 N8 P1 N9 -80.6(10) .
C14 N8 P1 N9 80.6(9) .
C43 N8 P1 N10 2.3(9) .
C14 N8 P1 N10 163.4(8) .
C45 N9 P1 N7 -80.1(9) .
C27 N9 P1 N7 82.8(8) .
C45 N9 P1 N8 86.1(9) .
C27 N9 P1 N8 -111.0(8) .
C45 N9 P1 N10 3.1(9) .
C27 N9 P1 N10 166.0(8) .
C5 N1 C1 C2 4(2) .
Fe1 N1 C1 C2 -178.0(13) .
N1 C1 C2 C3 -3(3) .
C1 C2 C3 C4 -1(3) .
C2 C3 C4 C5 4(3) .
C1 N1 C5 C4 -1(2) .
Fe1 N1 C5 C4 -179.4(13) .
C1 N1 C5 C6 -178.1(12) .
Fe1 N1 C5 C6 3.4(15) .
C3 C4 C5 N1 -3(3) .
C3 C4 C5 C6 174.1(16) .
C7 N2 C6 C5 172.2(10) .
Fe1 N2 C6 C5 -3.0(14) .
N1 C5 C6 N2 -0.2(17) .
C4 C5 C6 N2 -177.5(14) .
C6 N2 C7 C12 -60.4(14) .
Fe1 N2 C7 C12 113.7(11) .
C6 N2 C7 C8 120.2(12) .
Fe1 N2 C7 C8 -65.6(14) .
C12 C7 C8 C9 -0.2(17) .
N2 C7 C8 C9 179.1(10) .
C7 C8 C9 C10 0.7(18) .
C8 C9 C10 C11 -1.3(17) .
C8 C9 C10 C13 178.9(10) .
C9 C10 C11 C12 1.5(18) .
C13 C10 C11 C12 -178.7(11) .
C8 C7 C12 C11 0.4(18) .
N2 C7 C12 C11 -178.9(11) .
C10 C11 C12 C7 -1.1(19) .
C40 N7 C13 C10 65.4(12) .
P1 N7 C13 C10 -98.3(9) .
C11 C10 C13 N7 70.8(13) .
C9 C10 C13 N7 -109.4(12) .
C43 N8 C14 C15 71.9(12) .
P1 N8 C14 C15 -90.4(10) .
N8 C14 C15 C20 -93.2(12) .
N8 C14 C15 C16 87.0(12) .
C20 C15 C16 C17 0.0(16) .
C14 C15 C16 C17 179.8(10) .
C15 C16 C17 C18 0.5(17) .
C16 C17 C18 C19 -0.2(17) .
C16 C17 C18 N3 -176.5(10) .
C21 N3 C18 C17 -75.4(15) .
Fe2 N3 C18 C17 100.6(12) .
C21 N3 C18 C19 108.4(13) .
Fe2 N3 C18 C19 -75.6(13) .
C17 C18 C19 C20 -0.7(17) .
N3 C18 C19 C20 175.6(11) .
C18 C19 C20 C15 1.3(18) .
C16 C15 C20 C19 -0.9(17) .
C14 C15 C20 C19 179.3(10) .
C18 N3 C21 C22 175.0(11) .
Fe2 N3 C21 C22 -1.6(16) .
C26 N4 C22 C23 1(2) .
Fe2 N4 C22 C23 -174.6(13) .
C26 N4 C22 C21 179.7(12) .
Fe2 N4 C22 C21 3.6(16) .
N3 C21 C22 N4 -1.3(19) .
N3 C21 C22 C23 176.8(15) .
N4 C22 C23 C24 -1(3) .
C21 C22 C23 C24 -179.1(17) .
C22 C23 C24 C25 2(3) .
C23 C24 C25 C26 -4(3) .
C22 N4 C26 C25 -3(2) .
Fe2 N4 C26 C25 172.4(12) .
C24 C25 C26 N4 5(3) .
C45 N9 C27 C28 70.7(12) .
P1 N9 C27 C28 -92.9(10) .
N9 C27 C28 C29 85.0(12) .
N9 C27 C28 C33 -94.6(12) .
C33 C28 C29 C30 1.3(16) .
C27 C28 C29 C30 -178.3(9) .
C28 C29 C30 C31 -0.9(16) .
C29 C30 C31 C32 0.5(17) .
C29 C30 C31 N5 -179.5(9) .
C34 N5 C31 C30 -77.8(13) .
Fe2 N5 C31 C30 99.1(11) 2_655
C34 N5 C31 C32 102.2(13) .
Fe2 N5 C31 C32 -80.9(12) 2_655
C30 C31 C32 C33 -0.6(17) .
N5 C31 C32 C33 179.4(10) .
C31 C32 C33 C28 1.1(17) .
C29 C28 C33 C32 -1.4(16) .
C27 C28 C33 C32 178.2(10) .
C31 N5 C34 C35 175.3(10) .
Fe2 N5 C34 C35 -2.0(15) 2_655
C39 N6 C35 C36 -2(2) .
Fe2 N6 C35 C36 174.2(11) 2_655
C39 N6 C35 C34 -175.7(12) .
Fe2 N6 C35 C34 1.0(15) 2_655
N5 C34 C35 N6 0.7(18) .
N5 C34 C35 C36 -172.4(13) .
N6 C35 C36 C37 2(2) .
C34 C35 C36 C37 174.5(15) .
C35 C36 C37 C38 -1(3) .
C36 C37 C38 C39 1(3) .
C35 N6 C39 C38 2(2) .
Fe2 N6 C39 C38 -173.7(12) 2_655
C37 C38 C39 N6 -2(3) .
C13 N7 C40 C41 171.3(9) .
P1 N7 C40 C41 -24.5(13) .
C44 N10 C41 C40 -154.1(10) .
C42 N10 C41 C40 79.1(12) .
P1 N10 C41 C40 -36.2(11) .
N7 C40 C41 N10 38.3(13) .
C44 N10 C42 C43 78.0(12) .
C41 N10 C42 C43 -153.5(10) .
P1 N10 C42 C43 -38.4(11) .
C14 N8 C43 C42 172.8(9) .
P1 N8 C43 C42 -24.7(13) .
N10 C42 C43 N8 39.4(13) .
C41 N10 C44 C45 78.2(11) .
C42 N10 C44 C45 -155.0(9) .
P1 N10 C44 C45 -39.1(10) .
C27 N9 C45 C44 170.2(9) .
P1 N9 C45 C44 -26.0(12) .
N10 C44 C45 N9 40.7(12) .
C90 N17 P2 N18 -81.0(12) .
C63 N17 P2 N18 79.5(11) .
C90 N17 P2 N19 85.7(13) .
C63 N17 P2 N19 -113.8(9) .
C90 N17 P2 N20 1.5(12) .
C63 N17 P2 N20 162.0(10) .
C64 N18 P2 N17 -119.3(8) .
C93 N18 P2 N17 81.3(11) .
C64 N18 P2 N19 74.1(10) .
C93 N18 P2 N19 -85.3(11) .
C64 N18 P2 N20 158.3(8) .
C93 N18 P2 N20 -1.1(10) .
C95 N19 P2 N17 -84.9(12) .
C77 N19 P2 N17 81.1(10) .
C95 N19 P2 N18 82.0(12) .
C77 N19 P2 N18 -111.9(9) .
C95 N19 P2 N20 -1.5(11) .
C77 N19 P2 N20 164.6(9) .
C55 N11 C51 C52 1(2) .
Fe2 N11 C51 C52 178.2(11) .
N11 C51 C52 C53 1(2) .
C51 C52 C53 C54 -2(2) .
C52 C53 C54 C55 2(3) .
C51 N11 C55 C54 -2(2) .
Fe2 N11 C55 C54 -179.4(11) .
C51 N11 C55 C56 179.5(12) .
Fe2 N11 C55 C56 1.7(15) .
C53 C54 C55 N11 0(2) .
C53 C54 C55 C56 179.2(14) .
C57 N12 C56 C55 177.0(10) .
Fe2 N12 C56 C55 -2.1(14) .
N11 C55 C56 N12 0.3(17) .
C54 C55 C56 N12 -178.6(13) .
C56 N12 C57 C62 109.1(13) .
Fe2 N12 C57 C62 -71.9(13) .
C56 N12 C57 C58 -75.5(14) .
Fe2 N12 C57 C58 103.5(11) .
C62 C57 C58 C59 -1.4(18) .
N12 C57 C58 C59 -176.8(10) .
C57 C58 C59 C60 -1.5(18) .
C58 C59 C60 C61 2.7(18) .
C58 C59 C60 C63 -175.3(11) .
C59 C60 C61 C62 -1.3(18) .
C63 C60 C61 C62 176.7(11) .
C58 C57 C62 C61 2.8(18) .
N12 C57 C62 C61 178.2(10) .
C60 C61 C62 C57 -1.5(19) .
C90 N17 C63 C60 71.8(13) .
P2 N17 C63 C60 -90.2(11) .
C61 C60 C63 N17 -98.2(12) .
C59 C60 C63 N17 79.7(13) .
C93 N18 C64 C65 82.6(12) .
P2 N18 C64 C65 -78.3(11) .
N18 C64 C65 C70 93.9(14) .
N18 C64 C65 C66 -78.3(14) .
C70 C65 C66 C67 6.0(18) .
C64 C65 C66 C67 178.5(11) .
C65 C66 C67 C68 -6(2) .
C66 C67 C68 C69 3.9(19) .
C66 C67 C68 N13 -178.4(11) .
C71 N13 C68 C67 93.7(14) .
Fe1 N13 C68 C67 -83.4(13) .
C71 N13 C68 C69 -88.7(14) .
Fe1 N13 C68 C69 94.2(12) .
C67 C68 C69 C70 -3(2) .
N13 C68 C69 C70 179.2(12) .
C68 C69 C70 C65 4(2) .
C66 C65 C70 C69 -5(2) .
C64 C65 C70 C69 -177.9(13) .
C68 N13 C71 C72 179.6(10) .
Fe1 N13 C71 C72 -3.0(14) .
C76 N14 C72 C73 -0.6(17) .
Fe1 N14 C72 C73 175.6(10) .
C76 N14 C72 C71 -177.8(10) .
Fe1 N14 C72 C71 -1.6(12) .
N13 C71 C72 N14 3.0(16) .
N13 C71 C72 C73 -173.9(12) .
N14 C72 C73 C74 0(2) .
C71 C72 C73 C74 177.0(12) .
C72 C73 C74 C75 2(2) .
C73 C74 C75 C76 -3(2) .
C72 N14 C76 C75 -0.8(17) .
Fe1 N14 C76 C75 -176.3(9) .
C74 C75 C76 N14 2.7(19) .
C95 N19 C77 C78 73.6(14) .
P2 N19 C77 C78 -93.0(11) .
N19 C77 C78 C79 -106.9(15) .
N19 C77 C78 C83 79.5(19) .
C83 C78 C79 C80 -4(2) .
C77 C78 C79 C80 -177.5(13) .
C78 C79 C80 C81 -1.5(19) .
C79 C80 C81 C82 5(2) .
C79 C80 C81 N15 180.0(11) .
C84 N15 C81 C80 108.7(13) .
Fe1 N15 C81 C80 -70.0(14) 2_655
C84 N15 C81 C82 -75.8(16) .
Fe1 N15 C81 C82 105.5(13) 2_655
C80 C81 C82 C83 -2(3) .
N15 C81 C82 C83 -177.9(17) .
C81 C82 C83 C78 -3(3) .
C79 C78 C83 C82 6(3) .
C77 C78 C83 C82 -179.9(17) .
C81 N15 C84 C85 175.1(9) .
Fe1 N15 C84 C85 -6.0(13) 2_655
C89 N16 C85 C86 1.4(18) .
Fe1 N16 C85 C86 -177.2(9) 2_655
C89 N16 C85 C84 179.2(11) .
Fe1 N16 C85 C84 0.6(13) 2_655
N15 C84 C85 N16 3.6(15) .
N15 C84 C85 C86 -178.6(11) .
N16 C85 C86 C87 1.2(19) .
C84 C85 C86 C87 -176.4(12) .
C85 C86 C87 C88 -3(2) .
C86 C87 C88 C89 2(2) .
C85 N16 C89 C88 -2.0(19) .
Fe1 N16 C89 C88 176.4(10) 2_655
C87 C88 C89 N16 0(2) .
C63 N17 C90 C91 175.3(12) .
P2 N17 C90 C91 -22.4(18) .
C94 N20 C91 C90 -152.1(13) .
C92 N20 C91 C90 79.6(16) .
P2 N20 C91 C90 -35.9(15) .
N17 C90 C91 N20 36.6(18) .
C94 N20 C92 C93 77.7(14) .
C91 N20 C92 C93 -153.9(11) .
P2 N20 C92 C93 -38.0(12) .
C64 N18 C93 C92 179.1(10) .
P2 N18 C93 C92 -20.3(14) .
N20 C92 C93 N18 36.8(14) .
C91 N20 C94 C95 80.7(16) .
C92 N20 C94 C95 -151.4(12) .
P2 N20 C94 C95 -35.7(14) .
C77 N19 C95 C94 174.2(11) .
P2 N19 C95 C94 -18.9(17) .
N20 C94 C95 N19 35.3(17) .
O6 S2 C102 F6 42(3) .
O4 S2 C102 F6 -77(2) .
O5 S2 C102 F6 157.7(19) .
O6 S2 C102 F4 171(2) .
O4 S2 C102 F4 51(2) .
O5 S2 C102 F4 -74(2) .
O6 S2 C102 F5 -70(2) .
O4 S2 C102 F5 170.7(16) .
O5 S2 C102 F5 45(2) .
O7 S3 C103 F8 -60.0 .
O9 S3 C103 F8 60.0 .
O8 S3 C103 F8 180.0 .
O7 S3 C103 F9 60.0 .
O9 S3 C103 F9 -180.0 .
O8 S3 C103 F9 -60.0 .
O7 S3 C103 F7 180.0 .
O9 S3 C103 F7 -60.0 .
O8 S3 C103 F7 60.0 .
O2 S1 C101 F2 -23(3) .
O3 S1 C101 F2 152(2) .
O1 S1 C101 F2 -110(2) .
O2 S1 C101 F3 -147(3) .
O3 S1 C101 F3 28(3) .
O1 S1 C101 F3 126(3) .
O2 S1 C101 F1 89(3) .
O3 S1 C101 F1 -96(2) .
O1 S1 C101 F1 3(2) .
